data_7043286
loop_
_publ_author_name
'Wei, Yongge'
'Xiao, Zicheng'
'Hu, Xunliang'
'Hu, Xiaokang'
'Huang, Bo'
'Cheng, Min'
'Wu, Pingfan'
'Lin, Xinjun'

_publ_section_title
;
 Syntheses and post-functionalization of tri-substituted
 polyalkoxohexavanadates containing tris(alkoxo) ligands
;
_journal_name_full 'Dalton Trans.'
_journal_paper_doi 10.1039/C7DT01543G
_journal_year 2017
_chemical_formula_sum 'C114 H180 N9 Na O44 V12'
_chemical_formula_weight 3014.93
_space_group_crystal_system triclinic
_space_group_IT_number 2
_space_group_name_Hall '-P 1'
_space_group_name_H-M_alt 'P -1'
_symmetry_space_group_name_Hall '-P 1'
_symmetry_space_group_name_H-M 'P -1'
_atom_sites_solution_hydrogens geom
_audit_creation_method SHELXL-2014/7
_audit_update_record
;
2017-06-01 deposited with the CCDC.
2017-06-06 downloaded from the CCDC.
;
_cell_angle_alpha 90.823(3)
_cell_angle_beta 100.203(4)
_cell_angle_gamma 119.450(5)
_cell_formula_units_Z 2
_cell_length_a 17.3307(7)
_cell_length_b 17.3855(8)
_cell_length_c 32.3235(12)
_cell_measurement_reflns_used 6340
_cell_measurement_temperature 106.6
_cell_measurement_theta_max 29.3530
_cell_measurement_theta_min 3.1298
_cell_volume 8287.9(7)
_computing_cell_refinement
;
CrysAlisPro, Agilent Technologies,
Version 1.171.35.11 (release 16-05-2011 CrysAlis171 .NET)
(compiled May 16 2011,17:55:39)
;
_computing_data_collection
;
CrysAlisPro, Agilent Technologies,
Version 1.171.35.11 (release 16-05-2011 CrysAlis171 .NET)
(compiled May 16 2011,17:55:39)
;
_computing_data_reduction
;
CrysAlisPro, Agilent Technologies,
Version 1.171.35.11 (release 16-05-2011 CrysAlis171 .NET)
(compiled May 16 2011,17:55:39)
;
_computing_structure_refinement 'SHELXL-2014/7 (Sheldrick, 2014)'
_computing_structure_solution SHELXS
_diffrn_ambient_temperature 106.6
_diffrn_measured_fraction_theta_full 0.998
_diffrn_measured_fraction_theta_max 0.998
_diffrn_measurement_device_type 'Xcalibur, Eos, Gemini'
_diffrn_measurement_method '\w scans'
_diffrn_radiation_type MoK\a
_diffrn_radiation_wavelength 0.71073
_diffrn_reflns_av_R_equivalents 0.0891
_diffrn_reflns_av_unetI/netI 0.1677
_diffrn_reflns_Laue_measured_fraction_full 0.998
_diffrn_reflns_Laue_measured_fraction_max 0.998
_diffrn_reflns_limit_h_max 21
_diffrn_reflns_limit_h_min -21
_diffrn_reflns_limit_k_max 21
_diffrn_reflns_limit_k_min -18
_diffrn_reflns_limit_l_max 39
_diffrn_reflns_limit_l_min -39
_diffrn_reflns_number 76443
_diffrn_reflns_point_group_measured_fraction_full 0.998
_diffrn_reflns_point_group_measured_fraction_max 0.998
_diffrn_reflns_theta_full 25.242
_diffrn_reflns_theta_max 26.000
_diffrn_reflns_theta_min 3.136
_exptl_absorpt_coefficient_mu 0.713
_exptl_absorpt_correction_T_max 1.00000
_exptl_absorpt_correction_T_min 0.86193
_exptl_absorpt_correction_type multi-scan
_exptl_absorpt_process_details
;
CrysAlisPro, Agilent Technologies,
Version 1.171.35.11 (release 16-05-2011 CrysAlis171 .NET)
(compiled May 16 2011,17:55:39)
Empirical absorption correction using spherical harmonics,
 implemented in SCALE3 ABSPACK scaling algorithm.
;
_exptl_crystal_colour green
_exptl_crystal_density_diffrn 1.208
_exptl_crystal_description block
_exptl_crystal_F_000 3132
_exptl_crystal_size_max 0.140
_exptl_crystal_size_mid 0.130
_exptl_crystal_size_min 0.050
_platon_squeeze_details
;
;
_refine_diff_density_max 1.460
_refine_diff_density_min -0.492
_refine_diff_density_rms 0.101
_refine_ls_extinction_method none
_refine_ls_goodness_of_fit_ref 0.910
_refine_ls_hydrogen_treatment constr
_refine_ls_matrix_type full
_refine_ls_number_parameters 1676
_refine_ls_number_reflns 32532
_refine_ls_number_restraints 71
_refine_ls_restrained_S_all 0.910
_refine_ls_R_factor_all 0.1375
_refine_ls_R_factor_gt 0.0735
_refine_ls_shift/su_max 0.001
_refine_ls_shift/su_mean 0.000
_refine_ls_structure_factor_coef Fsqd
_refine_ls_weighting_details 'w=1/[\s^2^(Fo^2^)+(0.0764P)^2^] where P=(Fo^2^+2Fc^2^)/3'
_refine_ls_weighting_scheme calc
_refine_ls_wR_factor_gt 0.1682
_refine_ls_wR_factor_ref 0.1935
_reflns_Friedel_coverage 0.000
_reflns_number_gt 16234
_reflns_number_total 32532
_reflns_threshold_expression 'I > 2\s(I)'
_cod_data_source_file c7dt01543g2.cif
_cod_data_source_block exp_4745
_cod_database_code 7043286
_shelx_shelxl_version_number 2014/7
_shelx_space_group_comment
;
The symmetry employed for this shelxl refinement is uniquely defined
by the following loop, which should always be used as a source of
symmetry information in preference to the above space-group names.
They are only intended as comments.
;
_shelx_estimated_absorpt_t_min 0.907
_shelx_estimated_absorpt_t_max 0.965

loop_
_space_group_symop_operation_xyz
'x, y, z'
'-x, -y, -z'

loop_
_atom_site_label
_atom_site_type_symbol
_atom_site_fract_x
_atom_site_fract_y
_atom_site_fract_z
_atom_site_U_iso_or_equiv
_atom_site_adp_type
_atom_site_occupancy
_atom_site_site_symmetry_order
_atom_site_calc_flag
_atom_site_refinement_flags_posn
_atom_site_refinement_flags_adp
_atom_site_refinement_flags_occupancy
_atom_site_disorder_assembly
_atom_site_disorder_group
V8 V 0.50076(6) 0.44974(6) 0.60088(3) 0.0185(2) Uani 1 1 d . . . . .
V7 V 0.54485(6) 0.64700(6) 0.58313(3) 0.0184(2) Uani 1 1 d . . . . .
V9 V 0.69069(6) 0.58562(6) 0.57595(3) 0.0180(2) Uani 1 1 d . . . . .
V12 V 0.54598(6) 0.59354(6) 0.67974(3) 0.0237(2) Uani 1 1 d . . . . .
V11 V 0.68873(6) 0.53655(6) 0.67246(3) 0.0215(2) Uani 1 1 d . . . . .
V10 V 0.72994(6) 0.72786(6) 0.65582(3) 0.0217(2) Uani 1 1 d . . . . .
Na2 Na 0.5000 0.5000 0.5000 0.0183(6) Uani 1 2 d S . P . .
O36 O 0.5792(2) 0.4622(2) 0.55892(11) 0.0166(8) Uani 1 1 d . . . . .
O39 O 0.6198(2) 0.6377(2) 0.54329(10) 0.0160(8) Uani 1 1 d . . . . .
O37 O 0.5810(2) 0.4216(2) 0.64271(11) 0.0197(8) Uani 1 1 d . . . . .
O40 O 0.7774(2) 0.7080(2) 0.60690(11) 0.0210(8) Uani 1 1 d . . . . .
O42 O 0.4527(2) 0.5174(2) 0.56482(10) 0.0161(8) Uani 1 1 d . . . . .
O41 O 0.6563(2) 0.7590(2) 0.61162(11) 0.0201(8) Uani 1 1 d . . . . .
O35 O 0.4192(2) 0.3490(2) 0.58321(11) 0.0243(9) Uani 1 1 d . . . . .
O44 O 0.4899(2) 0.6389(2) 0.63389(11) 0.0223(9) Uani 1 1 d . . . . .
O38 O 0.7375(2) 0.5328(2) 0.62152(11) 0.0212(8) Uani 1 1 d . . . . .
O31 O 0.7446(2) 0.5840(2) 0.54054(11) 0.0231(9) Uani 1 1 d . . . . .
O43 O 0.4530(2) 0.4749(2) 0.64827(11) 0.0209(8) Uani 1 1 d . . . . .
O27 O 0.6118(2) 0.5428(2) 0.70267(11) 0.0221(8) Uani 1 1 d . . . . .
O28 O 0.6466(2) 0.7049(2) 0.68809(11) 0.0249(9) Uani 1 1 d . . . . .
O33 O 0.4947(2) 0.6895(2) 0.55258(11) 0.0231(9) Uani 1 1 d . . . . .
O26 O 0.6104(2) 0.5845(2) 0.62105(10) 0.0163(8) Uani 1 1 d . . . . .
O29 O 0.7669(2) 0.6545(2) 0.68204(11) 0.0231(9) Uani 1 1 d . . . . .
O30 O 0.7384(2) 0.4949(2) 0.70238(11) 0.0258(9) Uani 1 1 d . . . . .
O34 O 0.4932(2) 0.5951(2) 0.71511(11) 0.0294(9) Uani 1 1 d . . . . .
O32 O 0.8104(2) 0.8268(2) 0.67371(11) 0.0256(9) Uani 1 1 d . . . . .
V1 V 0.55464(5) 1.13408(6) 0.92250(3) 0.0180(2) Uani 1 1 d . . . . .
V2 V 0.48455(5) 0.92589(6) 0.89863(3) 0.0184(2) Uani 1 1 d . . . . .
V5 V 0.53529(6) 1.06097(6) 0.82549(3) 0.0217(2) Uani 1 1 d . . . . .
V4 V 0.39784(6) 1.11712(6) 0.84332(3) 0.0227(2) Uani 1 1 d . . . . .
V3 V 0.34532(5) 0.98633(6) 0.91739(3) 0.0190(2) Uani 1 1 d . . . . .
V6 V 0.33292(6) 0.91692(6) 0.82057(3) 0.0252(2) Uani 1 1 d . . . . .
Na1 Na 0.5000 1.0000 1.0000 0.0184(6) Uani 1 2 d S . P . .
O14 O 0.5798(2) 1.0346(2) 0.94010(10) 0.0147(8) Uani 1 1 d . . . . .
O15 O 0.6222(2) 1.1473(2) 0.87647(11) 0.0201(8) Uani 1 1 d . . . . .
O19 O 0.3792(2) 0.8464(2) 0.85195(11) 0.0226(9) Uani 1 1 d . . . . .
O12 O 0.4980(2) 1.1994(2) 0.89257(11) 0.0199(8) Uani 1 1 d . . . . .
O11 O 0.4553(2) 1.0876(2) 0.95629(11) 0.0180(8) Uani 1 1 d . . . . .
O17 O 0.3938(2) 0.9042(2) 0.93554(10) 0.0169(8) Uani 1 1 d . . . . .
O1 O 0.4456(2) 1.0224(2) 0.87871(10) 0.0164(8) Uani 1 1 d . . . . .
O13 O 0.3244(2) 1.0766(2) 0.88796(11) 0.0215(8) Uani 1 1 d . . . . .
O16 O 0.5632(2) 0.9754(2) 0.85592(11) 0.0195(8) Uani 1 1 d . . . . .
O8 O 0.5163(2) 0.8573(2) 0.91633(11) 0.0248(9) Uani 1 1 d . . . . .
O5 O 0.3686(2) 1.1868(3) 0.82666(12) 0.0303(10) Uani 1 1 d . . . . .
O18 O 0.2644(2) 0.8974(2) 0.86771(11) 0.0217(8) Uani 1 1 d . . . . .
O2 O 0.4889(2) 1.1343(2) 0.81632(11) 0.0229(9) Uani 1 1 d . . . . .
O4 O 0.4314(2) 0.9633(2) 0.79609(11) 0.0258(9) Uani 1 1 d . . . . .
O6 O 0.6345(2) 1.2138(2) 0.95800(11) 0.0205(8) Uani 1 1 d . . . . .
O10 O 0.2761(2) 0.9609(2) 0.94885(11) 0.0248(9) Uani 1 1 d . . . . .
O3 O 0.3159(2) 1.0120(2) 0.81166(11) 0.0260(9) Uani 1 1 d . . . . .
O9 O 0.2538(2) 0.8384(2) 0.78633(12) 0.0312(10) Uani 1 1 d . . . . .
O7 O 0.6042(2) 1.0860(2) 0.79460(11) 0.0258(9) Uani 1 1 d . . . . .
N22 N 0.8022(3) 1.0911(3) 0.91617(15) 0.0248(11) Uani 1 1 d . . . . .
H22 H 0.8228 1.0891 0.9421 0.030 Uiso 1 1 calc R U . . .
O23 O 0.8392(2) 1.1168(3) 0.85120(14) 0.0388(11) Uani 1 1 d . . . . .
O48 O 0.8840(3) 0.9824(3) 0.58116(14) 0.0362(10) Uani 1 1 d . . . . .
O21 O 0.3521(3) 1.3300(3) 0.91823(14) 0.0440(11) Uani 1 1 d . . . . .
O46 O 0.7185(3) 0.2778(3) 0.64312(13) 0.0351(10) Uani 1 1 d . . . . .
C46 C 0.7014(3) 0.8261(3) 0.58561(16) 0.0189(12) Uani 1 1 d . . . . .
H46A H 0.7487 0.8797 0.6035 0.023 Uiso 1 1 calc R U . . .
H46B H 0.6583 0.8402 0.5693 0.023 Uiso 1 1 calc R U . . .
N47 N 0.7863(3) 0.8675(3) 0.52878(14) 0.0217(10) Uani 1 1 d . . . . .
H47 H 0.7675 0.8542 0.5018 0.026 Uiso 1 1 calc R U . . .
C47 C 0.8148(3) 0.7780(3) 0.58024(17) 0.0221(12) Uani 1 1 d . . . . .
H47A H 0.8419 0.7612 0.5606 0.027 Uiso 1 1 calc R U . . .
H47B H 0.8625 0.8320 0.5978 0.027 Uiso 1 1 calc R U . . .
N24 N 0.2023(3) 0.6735(3) 0.90265(15) 0.0305(12) Uani 1 1 d . . . . .
H24 H 0.2114 0.6609 0.9280 0.037 Uiso 1 1 calc R U . . .
N20 N 0.4006(3) 1.2663(3) 0.97073(15) 0.0274(11) Uani 1 1 d . . . . .
H20 H 0.4129 1.2660 0.9977 0.033 Uiso 1 1 calc R U . . .
C45 C 0.6692(3) 0.7157(3) 0.52365(17) 0.0192(12) Uani 1 1 d . . . . .
H45A H 0.6269 0.7316 0.5080 0.023 Uiso 1 1 calc R U . . .
H45B H 0.6972 0.7019 0.5035 0.023 Uiso 1 1 calc R U . . .
N49A N 0.2414(3) 0.4735(3) 0.59908(15) 0.0329(12) Uani 0.613(3) 1 d . . P A 1
H49A H 0.2094 0.4452 0.5746 0.040 Uiso 0.613(3) 1 calc R U P A 1
N49B N 0.2414(3) 0.4735(3) 0.59908(15) 0.0329(12) Uani 0.387(3) 1 d . . P A 2
H49B H 0.2133 0.4344 0.6150 0.040 Uiso 0.387(3) 1 calc R U P A 2
C36 C 0.7402(3) 0.4549(3) 0.60891(18) 0.0239(13) Uani 1 1 d . . . . .
H36A H 0.7717 0.4410 0.6329 0.029 Uiso 1 1 calc R U . . .
H36B H 0.7744 0.4674 0.5868 0.029 Uiso 1 1 calc R U . . .
N45 N 0.6541(3) 0.2967(3) 0.57939(15) 0.0271(11) Uani 1 1 d . . . . .
H45 H 0.6366 0.2774 0.5529 0.033 Uiso 1 1 calc R U . . .
C13 C 0.6554(3) 0.9964(3) 0.86994(17) 0.0216(13) Uani 1 1 d . . . . .
H13A H 0.6849 1.0099 0.8460 0.026 Uiso 1 1 calc R U . . .
H13B H 0.6561 0.9448 0.8806 0.026 Uiso 1 1 calc R U . . .
O25 O 0.1133(3) 0.6184(3) 0.83618(14) 0.0550(14) Uani 1 1 d . . . . .
C91 C 0.5749(4) 0.9293(4) 0.6610(2) 0.0385(16) Uani 1 1 d . . . . .
H91A H 0.6134 0.9924 0.6600 0.046 Uiso 1 1 calc R U . . .
H91B H 0.5290 0.9216 0.6765 0.046 Uiso 1 1 calc R U . . .
N2 N 0.6659(3) 0.9222(3) 0.73123(16) 0.0338(12) Uani 1 1 d . . . . .
C14 C 0.7114(3) 1.1585(4) 0.88894(18) 0.0264(14) Uani 1 1 d . . . . .
H14A H 0.7473 1.2079 0.9112 0.032 Uiso 1 1 calc R U . . .
H14B H 0.7407 1.1731 0.8650 0.032 Uiso 1 1 calc R U . . .
C3 C 0.3198(3) 1.1404(4) 0.91430(18) 0.0275(14) Uani 1 1 d . . . . .
H3A H 0.2747 1.1093 0.9311 0.033 Uiso 1 1 calc R U . . .
H3B H 0.3004 1.1748 0.8965 0.033 Uiso 1 1 calc R U . . .
C48 C 0.7435(3) 0.7967(3) 0.55519(17) 0.0187(12) Uani 1 1 d . . . . .
C12 C 0.6718(3) 1.0548(3) 0.94551(16) 0.0184(12) Uani 1 1 d . . . . .
H12A H 0.6762 1.0047 0.9559 0.022 Uiso 1 1 calc R U . . .
H12B H 0.7095 1.1057 0.9669 0.022 Uiso 1 1 calc R U . . .
C35 C 0.5933(4) 0.3512(4) 0.62862(17) 0.0248(13) Uani 1 1 d . . . . .
H35A H 0.5344 0.2984 0.6188 0.030 Uiso 1 1 calc R U . . .
H35B H 0.6257 0.3377 0.6523 0.030 Uiso 1 1 calc R U . . .
C37 C 0.6460(3) 0.3738(3) 0.59280(17) 0.0198(12) Uani 1 1 d . . . . .
C4 C 0.4102(3) 1.2035(4) 0.94385(17) 0.0208(12) Uani 1 1 d . . . . .
C57 C 0.3595(3) 0.4503(4) 0.63887(17) 0.0236(13) Uani 1 1 d . . . . .
H57A H 0.3417 0.4571 0.6649 0.028 Uiso 1 1 calc R U . . .
H57B H 0.3231 0.3881 0.6273 0.028 Uiso 1 1 calc R U . . .
C49 C 0.8547(4) 0.9544(4) 0.5437(2) 0.0298(15) Uani 1 1 d . . . . .
C56 C 0.3582(3) 0.4896(4) 0.56363(18) 0.0263(14) Uani 1 1 d . . . . .
H56A H 0.3212 0.4266 0.5537 0.032 Uiso 1 1 calc R U . . .
H56B H 0.3397 0.5213 0.5434 0.032 Uiso 1 1 calc R U . . .
C26 C 0.2642(3) 0.7638(3) 0.89372(17) 0.0218(12) Uani 1 1 d . . . . .
N1 N 0.0122(3) 0.6910(4) 0.71307(16) 0.0397(14) Uani 1 1 d . . . . .
C16 C 0.8583(4) 1.1088(4) 0.8883(2) 0.0291(14) Uani 1 1 d . . . . .
C1 C 0.4413(3) 1.1538(4) 0.97601(18) 0.0264(14) Uani 1 1 d . . . . .
H1A H 0.4974 1.1969 0.9949 0.032 Uiso 1 1 calc R U . . .
H1B H 0.3959 1.1249 0.9929 0.032 Uiso 1 1 calc R U . . .
C25 C 0.3170(3) 0.7587(3) 0.86142(16) 0.0236(13) Uani 1 1 d . . . . .
H25A H 0.3507 0.7299 0.8726 0.028 Uiso 1 1 calc R U . . .
H25B H 0.2748 0.7231 0.8356 0.028 Uiso 1 1 calc R U . . .
C5 C 0.3742(4) 1.3240(4) 0.9566(2) 0.0328(15) Uani 1 1 d . . . . .
N3 N 0.6145(4) 0.3881(4) 0.79674(19) 0.0506(16) Uani 1 1 d . . . . .
C58 C 0.3938(3) 0.6051(4) 0.62535(19) 0.0280(14) Uani 1 1 d . . . . .
H58A H 0.3792 0.6395 0.6054 0.034 Uiso 1 1 calc R U . . .
H58B H 0.3761 0.6120 0.6514 0.034 Uiso 1 1 calc R U . . .
C23 C 0.3278(3) 0.8130(3) 0.93691(17) 0.0232(13) Uani 1 1 d . . . . .
H23A H 0.2912 0.8110 0.9568 0.028 Uiso 1 1 calc R U . . .
H23B H 0.3592 0.7817 0.9475 0.028 Uiso 1 1 calc R U . . .
C42 C 0.6947(4) 0.0333(4) 0.5498(2) 0.0400(17) Uani 1 1 d . . . . .
H42 H 0.6980 -0.0139 0.5382 0.048 Uiso 1 1 calc R U . . .
C59 C 0.3401(3) 0.5068(4) 0.60715(17) 0.0225(13) Uani 1 1 d . . . . .
C34 C 0.5949(3) 0.3900(3) 0.55300(17) 0.0210(12) Uani 1 1 d . . . . .
H34A H 0.6293 0.4011 0.5310 0.025 Uiso 1 1 calc R U . . .
H34B H 0.5369 0.3362 0.5431 0.025 Uiso 1 1 calc R U . . .
C2 C 0.4826(3) 1.2547(4) 0.91806(18) 0.0237(13) Uani 1 1 d . . . . .
H2A H 0.4640 1.2894 0.9001 0.028 Uiso 1 1 calc R U . . .
H2B H 0.5391 1.2958 0.9374 0.028 Uiso 1 1 calc R U . . .
C15 C 0.7089(3) 1.0755(3) 0.90462(17) 0.0203(12) Uani 1 1 d . . . . .
C39 C 0.6872(4) 0.1759(4) 0.58424(19) 0.0293(14) Uani 1 1 d . . . . .
C44 C 0.6337(4) 0.1305(4) 0.5454(2) 0.0405(16) Uani 1 1 d . . . . .
H44 H 0.5947 0.1478 0.5305 0.049 Uiso 1 1 calc R U . . .
C40 C 0.7428(4) 0.1474(4) 0.6057(2) 0.0341(15) Uani 1 1 d . . . . .
H40 H 0.7784 0.1763 0.6322 0.041 Uiso 1 1 calc R U . . .
C90 C 0.6304(4) 0.8926(4) 0.6834(2) 0.0404(17) Uani 1 1 d . . . . .
H90A H 0.6819 0.9097 0.6703 0.048 Uiso 1 1 calc R U . . .
H90B H 0.5941 0.8282 0.6790 0.048 Uiso 1 1 calc R U . . .
C24 C 0.2081(3) 0.8077(4) 0.87590(18) 0.0274(14) Uani 1 1 d . . . . .
H24A H 0.1663 0.7727 0.8498 0.033 Uiso 1 1 calc R U . . .
H24B H 0.1727 0.8076 0.8960 0.033 Uiso 1 1 calc R U . . .
C38 C 0.6868(4) 0.2537(4) 0.60518(19) 0.0262(13) Uani 1 1 d . . . . .
C50 C 0.8857(4) 1.0116(4) 0.5090(2) 0.0348(16) Uani 1 1 d . . . . .
C74 C -0.0585(4) 0.6638(5) 0.7402(2) 0.0423(17) Uani 1 1 d . . . . .
H74A H -0.0981 0.6869 0.7297 0.051 Uiso 1 1 calc R U . . .
H74B H -0.0952 0.5994 0.7364 0.051 Uiso 1 1 calc R U . . .
C86 C 0.0787(4) 0.6589(4) 0.7284(2) 0.0411(17) Uani 1 1 d . . . . .
H86A H 0.1191 0.6736 0.7088 0.049 Uiso 1 1 calc R U . . .
H86B H 0.1155 0.6924 0.7556 0.049 Uiso 1 1 calc R U . . .
C75 C -0.0226(4) 0.6943(5) 0.7871(2) 0.0469(18) Uani 1 1 d . . . . .
H75A H 0.0094 0.7587 0.7919 0.056 Uiso 1 1 calc R U . . .
H75B H 0.0199 0.6747 0.7980 0.056 Uiso 1 1 calc R U . . .
C94 C 0.5871(4) 0.8939(4) 0.7526(2) 0.0397(17) Uani 1 1 d . . . . .
H94A H 0.5598 0.9301 0.7448 0.048 Uiso 1 1 calc R U . . .
H94B H 0.6103 0.9064 0.7830 0.048 Uiso 1 1 calc R U . . .
C7 C 0.4360(4) 1.4169(4) 1.0282(2) 0.0425(17) Uani 1 1 d . . . . .
H7 H 0.4835 1.4052 1.0325 0.051 Uiso 1 1 calc R U . . .
C6 C 0.3708(4) 1.3803(4) 0.9910(2) 0.0401(17) Uani 1 1 d . . . . .
C27 C 0.1320(4) 0.6086(4) 0.8740(2) 0.0429(17) Uani 1 1 d . . . . .
C98 C 0.7206(4) 0.8792(5) 0.7468(2) 0.0431(17) Uani 1 1 d . . . . .
H98A H 0.7683 0.8971 0.7311 0.052 Uiso 1 1 calc R U . . .
H98B H 0.6816 0.8152 0.7404 0.052 Uiso 1 1 calc R U . . .
C41 C 0.7467(4) 0.0771(4) 0.5886(2) 0.0406(17) Uani 1 1 d . . . . .
H41 H 0.7851 0.0592 0.6035 0.049 Uiso 1 1 calc R U . . .
C95 C 0.5136(4) 0.7968(4) 0.7425(2) 0.0454(18) Uani 1 1 d . . . . .
H95A H 0.5410 0.7596 0.7448 0.054 Uiso 1 1 calc R U . . .
H95B H 0.4799 0.7862 0.7136 0.054 Uiso 1 1 calc R U . . .
C76 C -0.0998(4) 0.6566(5) 0.8103(2) 0.056(2) Uani 1 1 d . . . . .
H76A H -0.1340 0.5924 0.8037 0.067 Uiso 1 1 calc R U . . .
H76B H -0.1402 0.6791 0.8003 0.067 Uiso 1 1 calc R U . . .
C43 C 0.6377(5) 0.0587(5) 0.5282(2) 0.0487(18) Uani 1 1 d . . . . .
H43 H 0.6014 0.0283 0.5019 0.058 Uiso 1 1 calc R U . . .
C111 C 0.6745(5) 0.3743(5) 0.7726(2) 0.059(2) Uani 1 1 d . . . . .
H11A H 0.7358 0.4240 0.7815 0.071 Uiso 1 1 calc R U . . .
H11B H 0.6543 0.3754 0.7427 0.071 Uiso 1 1 calc R U . . .
C87 C 0.0386(5) 0.5607(5) 0.7331(2) 0.057(2) Uani 1 1 d . . . . .
H87A H -0.0027 0.5255 0.7069 0.068 Uiso 1 1 calc R U . . .
H87B H 0.0048 0.5459 0.7555 0.068 Uiso 1 1 calc R U . . .
C17 C 0.9495(4) 1.1196(5) 0.9074(2) 0.0400(17) Uani 1 1 d . . . . .
C103 C 0.7227(4) 1.0225(4) 0.7389(2) 0.0498(19) Uani 1 1 d . . . . .
H10G H 0.7412 1.0403 0.7692 0.060 Uiso 1 1 calc R U . . .
H10H H 0.6849 1.0469 0.7273 0.060 Uiso 1 1 calc R U . . .
C92 C 0.5296(4) 0.8824(5) 0.6163(2) 0.0464(18) Uani 1 1 d . . . . .
H92A H 0.4891 0.8198 0.6176 0.056 Uiso 1 1 calc R U . . .
H92B H 0.5756 0.8872 0.6016 0.056 Uiso 1 1 calc R U . . .
C51 C 0.8999(4) 0.9824(4) 0.4724(2) 0.0393(17) Uani 1 1 d . . . . .
H51 H 0.8880 0.9242 0.4681 0.047 Uiso 1 1 calc R U . . .
C77 C -0.0678(5) 0.6800(5) 0.8583(2) 0.069(2) Uani 1 1 d . . . . .
H77A H -0.0321 0.7434 0.8651 0.104 Uiso 1 1 calc R U . . .
H77B H -0.0317 0.6538 0.8688 0.104 Uiso 1 1 calc R U . . .
H77C H -0.1195 0.6574 0.8712 0.104 Uiso 1 1 calc R U . . .
C113 C 0.7234(5) 0.2742(5) 0.7449(3) 0.064(2) Uani 1 1 d . . . . .
H11C H 0.6880 0.2673 0.7168 0.077 Uiso 1 1 calc R U . . .
H11D H 0.7238 0.2191 0.7486 0.077 Uiso 1 1 calc R U . . .
C99 C 0.7636(5) 0.9000(5) 0.7936(2) 0.053(2) Uani 1 1 d . . . . .
H99A H 0.7167 0.8770 0.8100 0.064 Uiso 1 1 calc R U . . .
H99B H 0.8002 0.9639 0.8011 0.064 Uiso 1 1 calc R U . . .
C97 C 0.3693(6) 0.6794(5) 0.7614(3) 0.087(3) Uani 1 1 d . . . . .
H97A H 0.3353 0.6747 0.7337 0.130 Uiso 1 1 calc R U . . .
H97B H 0.3310 0.6660 0.7815 0.130 Uiso 1 1 calc R U . . .
H97C H 0.3909 0.6380 0.7615 0.130 Uiso 1 1 calc R U . . .
C112 C 0.6769(5) 0.2893(5) 0.7777(3) 0.064(2) Uani 1 1 d . . . . .
H11E H 0.6156 0.2395 0.7741 0.077 Uiso 1 1 calc R U . . .
H11F H 0.7097 0.2928 0.8059 0.077 Uiso 1 1 calc R U . . .
C100 C 0.8234(5) 0.8576(6) 0.8039(3) 0.067(2) Uani 1 1 d . . . . .
H10I H 0.7880 0.7954 0.7923 0.081 Uiso 1 1 calc R U . . .
H10J H 0.8737 0.8862 0.7896 0.081 Uiso 1 1 calc R U . . .
C78 C -0.0403(4) 0.6479(5) 0.6685(2) 0.056(2) Uani 1 1 d . U . . .
H78A H -0.0848 0.6663 0.6603 0.068 Uiso 1 1 calc R U . . .
H78B H -0.0730 0.5838 0.6687 0.068 Uiso 1 1 calc R U . . .
C115 C 0.6352(5) 0.4852(5) 0.7940(2) 0.065(2) Uani 1 1 d . . . . .
H11G H 0.6982 0.5245 0.8077 0.077 Uiso 1 1 calc R U . . .
H11H H 0.6292 0.4944 0.7644 0.077 Uiso 1 1 calc R U . . .
C8 C 0.4326(5) 1.4693(5) 1.0585(2) 0.054(2) Uani 1 1 d . . . . .
H8 H 0.4761 1.4914 1.0836 0.065 Uiso 1 1 calc R U . . .
C82 C 0.0674(4) 0.7907(5) 0.7151(2) 0.055(2) Uani 1 1 d . . . . .
H82A H 0.1138 0.8051 0.6989 0.066 Uiso 1 1 calc R U . . .
H82B H 0.0981 0.8148 0.7443 0.066 Uiso 1 1 calc R U . . .
C114 C 0.8208(5) 0.3494(5) 0.7474(3) 0.073(3) Uani 1 1 d . . . . .
H11I H 0.8478 0.3326 0.7282 0.110 Uiso 1 1 calc R U . . .
H11J H 0.8553 0.3602 0.7758 0.110 Uiso 1 1 calc R U . . .
H11K H 0.8205 0.4025 0.7399 0.110 Uiso 1 1 calc R U . . .
C55 C 0.9113(5) 1.0982(5) 0.5166(3) 0.072(3) Uani 1 1 d . . . . .
H55 H 0.9066 1.1190 0.5422 0.087 Uiso 1 1 calc R U . . .
C52 C 0.9320(4) 1.0398(5) 0.4419(2) 0.055(2) Uani 1 1 d . . . . .
H52 H 0.9384 1.0194 0.4167 0.066 Uiso 1 1 calc R U . . .
O50 O 0.2352(4) 0.5216(5) 0.6653(3) 0.057(2) Uani 0.613(3) 1 d D . P A 1
C93 C 0.4755(5) 0.9211(5) 0.5911(2) 0.058(2) Uani 1 1 d . . . . .
H93A H 0.4392 0.8826 0.5653 0.088 Uiso 1 1 calc R U . . .
H93B H 0.5166 0.9790 0.5845 0.088 Uiso 1 1 calc R U . . .
H93C H 0.4368 0.9257 0.6076 0.088 Uiso 1 1 calc R U . . .
C119 C 0.5149(5) 0.3248(5) 0.7797(3) 0.063(2) Uani 1 1 d . . . . .
H11L H 0.4805 0.3384 0.7962 0.075 Uiso 1 1 calc R U . . .
H11M H 0.5020 0.2647 0.7836 0.075 Uiso 1 1 calc R U . . .
C79 C 0.0181(5) 0.6701(7) 0.6351(2) 0.094(3) Uani 1 1 d . U . . .
H79A H 0.0483 0.7338 0.6336 0.113 Uiso 0.613(3) 1 calc R U P A 1
H79B H 0.0644 0.6542 0.6437 0.113 Uiso 0.613(3) 1 calc R U P A 1
H79C H 0.0483 0.7338 0.6336 0.113 Uiso 0.387(3) 1 calc R U P A 2
H79D H 0.0644 0.6542 0.6437 0.113 Uiso 0.387(3) 1 calc R U P A 2
C53 C 0.9538(5) 1.1258(6) 0.4496(3) 0.076(3) Uani 1 1 d . . . . .
H53 H 0.9752 1.1641 0.4294 0.091 Uiso 1 1 calc R U . . .
C96 C 0.4485(5) 0.7722(5) 0.7733(3) 0.065(2) Uani 1 1 d . . . . .
H96A H 0.4813 0.7774 0.8017 0.078 Uiso 1 1 calc R U . . .
H96B H 0.4264 0.8139 0.7731 0.078 Uiso 1 1 calc R U . . .
C117 C 0.6245(7) 0.6171(6) 0.8161(3) 0.080(3) Uani 1 1 d . . . . .
H11N H 0.6812 0.6434 0.8369 0.096 Uiso 1 1 calc R U . . .
H11O H 0.6382 0.6365 0.7890 0.096 Uiso 1 1 calc R U . . .
C102 C 0.8075(5) 1.0639(5) 0.7200(3) 0.074(3) Uani 1 1 d . . . . .
H10K H 0.8441 1.0373 0.7300 0.088 Uiso 1 1 calc R U . . .
H10L H 0.7895 1.0510 0.6894 0.088 Uiso 1 1 calc R U . . .
C107 C 0.6328(5) 0.3719(5) 0.8426(2) 0.059(2) Uani 1 1 d . . . . .
H10A H 0.5906 0.3774 0.8568 0.071 Uiso 1 1 calc R U . . .
H10B H 0.6210 0.3113 0.8433 0.071 Uiso 1 1 calc R U . . .
C108 C 0.7284(5) 0.4348(5) 0.8670(3) 0.065(2) Uani 1 1 d . . . . .
H10C H 0.7360 0.4934 0.8722 0.078 Uiso 1 1 calc R U . . .
H10D H 0.7710 0.4395 0.8499 0.078 Uiso 1 1 calc R U . . .
C22 C 1.0219(4) 1.1730(6) 0.8907(3) 0.075(3) Uani 1 1 d . . . . .
H22A H 1.0136 1.2018 0.8678 0.090 Uiso 1 1 calc R U . . .
C116 C 0.5791(6) 0.5149(6) 0.8128(3) 0.086(3) Uani 1 1 d . . . . .
H11P H 0.5737 0.4957 0.8407 0.103 Uiso 1 1 calc R U . . .
H11Q H 0.5188 0.4880 0.7950 0.103 Uiso 1 1 calc R U . . .
C110 C 0.8420(6) 0.4667(7) 0.9370(3) 0.089(3) Uani 1 1 d . . . . .
H11R H 0.8883 0.4749 0.9222 0.133 Uiso 1 1 calc R U . . .
H11S H 0.8501 0.4430 0.9630 0.133 Uiso 1 1 calc R U . . .
H11T H 0.8459 0.5229 0.9431 0.133 Uiso 1 1 calc R U . . .
C88 C 0.1168(6) 0.5387(6) 0.7439(3) 0.082(3) Uani 1 1 d . . . . .
H88A H 0.1462 0.5485 0.7200 0.098 Uiso 1 1 calc R U . . .
H88B H 0.1615 0.5797 0.7679 0.098 Uiso 1 1 calc R U . . .
C18 C 0.9625(5) 1.0715(6) 0.9380(3) 0.073(3) Uani 1 1 d . . . . .
H18 H 0.9131 1.0306 0.9485 0.088 Uiso 1 1 calc R U . . .
C109 C 0.7507(6) 0.4034(6) 0.9100(3) 0.070(2) Uani 1 1 d . . . . .
H10E H 0.7047 0.3937 0.9258 0.084 Uiso 1 1 calc R U . . .
H10F H 0.7473 0.3467 0.9044 0.084 Uiso 1 1 calc R U . . .
C54 C 0.9451(7) 1.1579(7) 0.4867(4) 0.111(4) Uani 1 1 d . . . . .
H54 H 0.9609 1.2172 0.4918 0.133 Uiso 1 1 calc R U . . .
C11 C 0.3061(6) 1.4033(7) 0.9837(3) 0.105(4) Uani 1 1 d . . . . .
H11 H 0.2621 1.3806 0.9588 0.126 Uiso 1 1 calc R U . . .
C83 C 0.0158(5) 0.8374(5) 0.6992(3) 0.075(3) Uani 1 1 d . . . . .
H83A H -0.0238 0.8324 0.7180 0.090 Uiso 1 1 calc R U . . .
H83B H -0.0216 0.8091 0.6713 0.090 Uiso 1 1 calc R U . . .
C61 C 0.0976(3) 0.4450(5) 0.6105(2) 0.041(3) Uani 0.613(3) 1 d DG . P A 1
C62 C 0.0452(4) 0.4255(5) 0.64100(18) 0.048(3) Uani 0.613(3) 1 d G . P A 1
H62 H 0.0727 0.4374 0.6696 0.058 Uiso 0.613(3) 1 calc R U P A 1
C63 C -0.0482(4) 0.3881(5) 0.6288(2) 0.048(3) Uani 0.613(3) 1 d G . P A 1
H63 H -0.0832 0.3751 0.6491 0.058 Uiso 0.613(3) 1 calc R U P A 1
C64 C -0.0893(3) 0.3703(5) 0.5860(2) 0.057(3) Uani 0.613(3) 1 d G . P A 1
H64 H -0.1518 0.3454 0.5779 0.068 Uiso 0.613(3) 1 calc R U P A 1
C65 C -0.0370(4) 0.3898(7) 0.55556(18) 0.085(5) Uani 0.613(3) 1 d G . P A 1
H65 H -0.0644 0.3779 0.5270 0.102 Uiso 0.613(3) 1 calc R U P A 1
C66 C 0.0565(4) 0.4271(6) 0.5678(2) 0.072(4) Uani 0.613(3) 1 d G . P A 1
H66 H 0.0915 0.4402 0.5474 0.087 Uiso 0.613(3) 1 calc R U P A 1
C21 C 1.1075(5) 1.1864(8) 0.9064(4) 0.098(4) Uani 1 1 d . . . . .
H21 H 1.1555 1.2247 0.8944 0.118 Uiso 1 1 calc R U . . .
C84 C 0.0810(7) 0.9346(6) 0.6969(4) 0.108(4) Uani 1 1 d . . . . .
H84A H 0.1175 0.9384 0.6766 0.130 Uiso 1 1 calc R U . . .
H84B H 0.1216 0.9605 0.7244 0.130 Uiso 1 1 calc R U . . .
C20 C 1.1221(6) 1.1451(10) 0.9386(4) 0.124(5) Uani 1 1 d . . . . .
H20A H 1.1806 1.1581 0.9507 0.148 Uiso 1 1 calc R U . . .
C9 C 0.3649(7) 1.4892(7) 1.0520(3) 0.090(3) Uani 1 1 d . . . . .
H9 H 0.3595 1.5213 1.0734 0.108 Uiso 1 1 calc R U . . .
C120 C 0.4825(6) 0.3281(6) 0.7331(3) 0.087(3) Uani 1 1 d D . . . .
H12C H 0.4898 0.3860 0.7282 0.105 Uiso 0.634(9) 1 calc R U P B 1
H12D H 0.5146 0.3139 0.7154 0.105 Uiso 0.634(9) 1 calc R U P B 1
H12E H 0.5075 0.3902 0.7287 0.105 Uiso 0.366(9) 1 calc R U P B 2
H12F H 0.5092 0.3039 0.7168 0.105 Uiso 0.366(9) 1 calc R U P B 2
C19 C 1.0474(6) 1.0814(9) 0.9539(3) 0.115(4) Uani 1 1 d . . . . .
H19 H 1.0546 1.0469 0.9743 0.138 Uiso 1 1 calc R U . . .
C10 C 0.3054(7) 1.4621(8) 1.0142(4) 0.119(4) Uani 1 1 d . . . . .
H10 H 0.2643 1.4822 1.0083 0.143 Uiso 1 1 calc R U . . .
C104 C 0.8623(7) 1.1611(7) 0.7316(4) 0.108(4) Uani 1 1 d D . . . .
H10M H 0.8942 1.1863 0.7091 0.130 Uiso 0.634(9) 1 calc R U P B 1
H10N H 0.8205 1.1830 0.7318 0.130 Uiso 0.634(9) 1 calc R U P B 1
H10O H 0.8342 1.1872 0.7125 0.130 Uiso 0.366(9) 1 calc R U P B 2
H10P H 0.8551 1.1730 0.7597 0.130 Uiso 0.366(9) 1 calc R U P B 2
C60 C 0.1991(6) 0.4845(7) 0.6270(3) 0.037(2) Uani 0.613(3) 1 d D . P A 1
C101 C 0.8607(7) 0.8633(7) 0.8500(3) 0.114(4) Uani 1 1 d . . . . .
H10Q H 0.9129 0.8562 0.8534 0.171 Uiso 1 1 calc R U . . .
H10R H 0.8153 0.8171 0.8624 0.171 Uiso 1 1 calc R U . . .
H10S H 0.8778 0.9202 0.8640 0.171 Uiso 1 1 calc R U . . .
C85 C 0.0361(7) 0.9894(7) 0.6844(4) 0.132(4) Uani 1 1 d . . . . .
H85A H -0.0040 0.9645 0.6572 0.197 Uiso 1 1 calc R U . . .
H85B H 0.0818 1.0495 0.6831 0.197 Uiso 1 1 calc R U . . .
H85C H 0.0023 0.9887 0.7050 0.197 Uiso 1 1 calc R U . . .
C118 C 0.5650(8) 0.6491(8) 0.8287(4) 0.126(4) Uani 1 1 d . . . . .
H11U H 0.5102 0.6258 0.8074 0.190 Uiso 1 1 calc R U . . .
H11V H 0.5963 0.7129 0.8315 0.190 Uiso 1 1 calc R U . . .
H11W H 0.5503 0.6290 0.8552 0.190 Uiso 1 1 calc R U . . .
C121 C 0.3840(10) 0.2574(17) 0.7254(9) 0.121(9) Uani 0.634(9) 1 d D . P B 1
H12G H 0.3786 0.2014 0.7330 0.145 Uiso 0.634(9) 1 calc R U P B 1
H12H H 0.3533 0.2740 0.7429 0.145 Uiso 0.634(9) 1 calc R U P B 1
C89 C 0.0864(9) 0.4450(9) 0.7540(6) 0.199(8) Uani 1 1 d . . . . .
H89A H 0.0328 0.4042 0.7336 0.298 Uiso 1 1 calc R U . . .
H89B H 0.0736 0.4395 0.7818 0.298 Uiso 1 1 calc R U . . .
H89C H 0.1336 0.4316 0.7529 0.298 Uiso 1 1 calc R U . . .
C122 C 0.3417(11) 0.2468(11) 0.6810(6) 0.109(5) Uani 0.634(9) 1 d D . P B 1
H12I H 0.3749 0.2345 0.6637 0.163 Uiso 0.634(9) 1 calc R U P B 1
H12J H 0.3422 0.3006 0.6743 0.163 Uiso 0.634(9) 1 calc R U P B 1
H12K H 0.2803 0.1984 0.6758 0.163 Uiso 0.634(9) 1 calc R U P B 1
C67 C 0.1883(8) 0.4927(10) 0.5720(5) 0.037(2) Uani 0.387(3) 1 d D . P A 2
O51 O 0.2222(7) 0.5621(8) 0.5517(4) 0.057(2) Uani 0.387(3) 1 d D . P A 2
C68 C 0.0843(5) 0.4339(8) 0.5627(4) 0.041(3) Uani 0.387(3) 1 d DG . P A 2
C69 C 0.0351(7) 0.4283(9) 0.5227(4) 0.072(4) Uani 0.387(3) 1 d G . P A 2
H69 H 0.0649 0.4602 0.5022 0.087 Uiso 0.387(3) 1 calc R U P A 2
C70 C -0.0588(7) 0.3749(10) 0.5134(3) 0.085(5) Uani 0.387(3) 1 d G . P A 2
H70 H -0.0917 0.3711 0.4866 0.102 Uiso 0.387(3) 1 calc R U P A 2
C71 C -0.1034(5) 0.3272(8) 0.5440(4) 0.057(3) Uani 0.387(3) 1 d G . P A 2
H71 H -0.1662 0.2915 0.5378 0.068 Uiso 0.387(3) 1 calc R U P A 2
C72 C -0.0542(7) 0.3329(7) 0.5840(3) 0.048(3) Uani 0.387(3) 1 d G . P A 2
H72 H -0.0841 0.3010 0.6046 0.058 Uiso 0.387(3) 1 calc R U P A 2
C73 C 0.0397(6) 0.3862(8) 0.5934(3) 0.048(3) Uani 0.387(3) 1 d G . P A 2
H73 H 0.0726 0.3900 0.6201 0.058 Uiso 0.387(3) 1 calc R U P A 2
C105 C 0.9282(14) 1.1973(17) 0.7711(6) 0.195(10) Uani 0.634(9) 1 d D . P B 1
H10T H 0.8975 1.1846 0.7942 0.292 Uiso 0.634(9) 1 calc R U P B 1
H10U H 0.9651 1.2605 0.7717 0.292 Uiso 0.634(9) 1 calc R U P B 1
H10V H 0.9658 1.1707 0.7736 0.292 Uiso 0.634(9) 1 calc R U P B 1
C106 C 0.9577(14) 1.210(3) 0.7322(12) 0.195(10) Uani 0.366(9) 1 d D . P B 2
H10W H 0.9877 1.1847 0.7497 0.292 Uiso 0.366(9) 1 calc R U P B 2
H10X H 0.9820 1.2711 0.7435 0.292 Uiso 0.366(9) 1 calc R U P B 2
H10Y H 0.9670 1.2082 0.7040 0.292 Uiso 0.366(9) 1 calc R U P B 2
C123 C 0.3837(13) 0.282(2) 0.715(2) 0.121(9) Uani 0.366(9) 1 d D . P B 2
H12L H 0.3594 0.3112 0.7295 0.145 Uiso 0.366(9) 1 calc R U P B 2
H12M H 0.3775 0.2952 0.6857 0.145 Uiso 0.366(9) 1 calc R U P B 2
C124 C 0.3229(19) 0.1870(17) 0.7135(10) 0.109(5) Uani 0.366(9) 1 d D . P B 2
H12N H 0.3485 0.1550 0.7027 0.163 Uiso 0.366(9) 1 calc R U P B 2
H12O H 0.2654 0.1702 0.6955 0.163 Uiso 0.366(9) 1 calc R U P B 2
H12P H 0.3146 0.1730 0.7416 0.163 Uiso 0.366(9) 1 calc R U P B 2
C28A C 0.087(2) 0.519(2) 0.8855(10) 0.037(5) Uani 0.433(9) 1 d . U P C 1
C29A C -0.003(2) 0.458(2) 0.8589(10) 0.055(4) Uani 0.433(9) 1 d . U P C 1
H29A H -0.0262 0.4762 0.8351 0.066 Uiso 0.433(9) 1 calc R U P C 1
C30A C -0.051(2) 0.3783(17) 0.8699(10) 0.053(4) Uani 0.433(9) 1 d . U P C 1
H30A H -0.1080 0.3409 0.8531 0.064 Uiso 0.433(9) 1 calc R U P C 1
C31A C -0.022(3) 0.344(2) 0.9050(9) 0.047(6) Uani 0.433(9) 1 d . U P C 1
H31A H -0.0592 0.2873 0.9113 0.057 Uiso 0.433(9) 1 calc R U P C 1
C32A C 0.0617(12) 0.3995(12) 0.9294(6) 0.057(4) Uani 0.433(9) 1 d . U P C 1
H32A H 0.0837 0.3793 0.9525 0.069 Uiso 0.433(9) 1 calc R U P C 1
C33A C 0.1154(11) 0.4863(11) 0.9200(5) 0.048(3) Uani 0.433(9) 1 d . U P C 1
H33A H 0.1717 0.5230 0.9377 0.058 Uiso 0.433(9) 1 calc R U P C 1
C28B C 0.0720(15) 0.5177(17) 0.8921(7) 0.037(5) Uani 0.567(9) 1 d . U P C 2
C29B C 0.0130(15) 0.4512(16) 0.8644(8) 0.055(4) Uani 0.567(9) 1 d . U P C 2
H29B H 0.0057 0.4599 0.8360 0.066 Uiso 0.567(9) 1 calc R U P C 2
C30B C -0.0419(16) 0.3638(13) 0.8760(8) 0.053(4) Uani 0.567(9) 1 d . U P C 2
H30B H -0.0852 0.3167 0.8559 0.064 Uiso 0.567(9) 1 calc R U P C 2
C33B C 0.0834(8) 0.5070(9) 0.9351(4) 0.048(3) Uani 0.567(9) 1 d . U P C 2
H33B H 0.1240 0.5548 0.9554 0.058 Uiso 0.567(9) 1 calc R U P C 2
C32B C 0.0332(9) 0.4240(9) 0.9463(5) 0.057(4) Uani 0.567(9) 1 d . U P C 2
H32B H 0.0405 0.4148 0.9747 0.069 Uiso 0.567(9) 1 calc R U P C 2
C31B C -0.028(2) 0.3536(15) 0.9161(6) 0.047(6) Uani 0.567(9) 1 d . U P C 2
H31B H -0.0605 0.2975 0.9245 0.057 Uiso 0.567(9) 1 calc R U P C 2
C80A C -0.0362(5) 0.6226(6) 0.5920(2) 0.070(3) Uani 0.613(3) 1 d . . P A 1
H80A H -0.0731 0.6486 0.5814 0.085 Uiso 0.613(3) 1 calc R U P A 1
H80B H -0.0774 0.5611 0.5952 0.085 Uiso 0.613(3) 1 calc R U P A 1
C81A C 0.0151(7) 0.6229(8) 0.5587(3) 0.055(3) Uani 0.613(3) 1 d . . P A 1
H81A H -0.0272 0.5904 0.5327 0.082 Uiso 0.613(3) 1 calc R U P A 1
H81B H 0.0546 0.6831 0.5541 0.082 Uiso 0.613(3) 1 calc R U P A 1
H81C H 0.0503 0.5953 0.5681 0.082 Uiso 0.613(3) 1 calc R U P A 1
C80B C -0.0362(5) 0.6226(6) 0.5920(2) 0.070(3) Uani 0.387(3) 1 d D U P A 2
H80C H -0.1008 0.5972 0.5901 0.085 Uiso 0.387(3) 1 calc R U P A 2
H80D H -0.0174 0.6605 0.5698 0.085 Uiso 0.387(3) 1 calc R U P A 2
C81B C -0.010(2) 0.5535(15) 0.5918(9) 0.142(11) Uani 0.387(3) 1 d D U P A 2
H81D H -0.0390 0.5151 0.5656 0.213 Uiso 0.387(3) 1 calc R U P A 2
H81E H 0.0550 0.5816 0.5949 0.213 Uiso 0.387(3) 1 calc R U P A 2
H81F H -0.0274 0.5191 0.6149 0.213 Uiso 0.387(3) 1 calc R U P A 2

loop_
_atom_site_aniso_label
_atom_site_aniso_U_11
_atom_site_aniso_U_22
_atom_site_aniso_U_33
_atom_site_aniso_U_23
_atom_site_aniso_U_13
_atom_site_aniso_U_12
V8 0.0214(5) 0.0179(5) 0.0178(5) 0.0043(4) 0.0056(4) 0.0105(4)
V7 0.0212(5) 0.0190(5) 0.0208(5) 0.0052(4) 0.0077(4) 0.0132(4)
V9 0.0205(5) 0.0185(5) 0.0199(5) 0.0028(4) 0.0046(4) 0.0134(4)
V12 0.0285(5) 0.0253(5) 0.0191(5) 0.0026(4) 0.0078(4) 0.0139(5)
V11 0.0265(5) 0.0195(5) 0.0189(5) 0.0029(4) 0.0017(4) 0.0128(4)
V10 0.0263(5) 0.0204(5) 0.0208(5) 0.0027(4) 0.0053(4) 0.0133(4)
Na2 0.0222(15) 0.0202(16) 0.0196(16) 0.0066(13) 0.0061(13) 0.0153(13)
O36 0.0186(18) 0.020(2) 0.019(2) 0.0026(16) 0.0004(15) 0.0169(16)
O39 0.0169(18) 0.0133(18) 0.018(2) 0.0069(16) 0.0071(15) 0.0065(15)
O37 0.027(2) 0.018(2) 0.019(2) 0.0049(17) 0.0065(17) 0.0141(17)
O40 0.0216(19) 0.019(2) 0.026(2) 0.0090(17) 0.0072(17) 0.0118(16)
O42 0.0155(18) 0.0202(19) 0.018(2) 0.0064(16) 0.0095(15) 0.0115(16)
O41 0.0223(19) 0.018(2) 0.022(2) 0.0116(17) 0.0118(17) 0.0096(16)
O35 0.025(2) 0.026(2) 0.025(2) 0.0037(18) 0.0044(17) 0.0158(18)
O44 0.0205(19) 0.023(2) 0.025(2) 0.0020(17) 0.0103(17) 0.0105(17)
O38 0.0233(19) 0.018(2) 0.024(2) 0.0007(17) 0.0015(17) 0.0129(17)
O31 0.025(2) 0.022(2) 0.025(2) 0.0018(18) 0.0038(17) 0.0154(17)
O43 0.025(2) 0.021(2) 0.018(2) 0.0019(17) 0.0078(16) 0.0114(17)
O27 0.033(2) 0.019(2) 0.0129(19) 0.0010(16) 0.0010(17) 0.0132(17)
O28 0.029(2) 0.025(2) 0.022(2) 0.0043(18) 0.0076(17) 0.0140(18)
O33 0.026(2) 0.022(2) 0.026(2) 0.0025(18) 0.0062(17) 0.0143(17)
O26 0.0178(18) 0.0150(18) 0.018(2) 0.0038(16) 0.0067(15) 0.0084(15)
O29 0.0232(19) 0.026(2) 0.019(2) 0.0046(17) 0.0012(16) 0.0117(17)
O30 0.028(2) 0.025(2) 0.023(2) 0.0064(18) 0.0013(17) 0.0136(18)
O34 0.035(2) 0.028(2) 0.024(2) 0.0093(19) 0.0122(19) 0.0129(19)
O32 0.027(2) 0.025(2) 0.028(2) -0.0006(18) 0.0034(18) 0.0165(18)
V1 0.0148(4) 0.0156(5) 0.0209(5) 0.0027(4) 0.0059(4) 0.0049(4)
V2 0.0150(5) 0.0155(5) 0.0197(5) 0.0024(4) 0.0034(4) 0.0041(4)
V5 0.0213(5) 0.0212(5) 0.0204(5) 0.0038(4) 0.0070(4) 0.0080(4)
V4 0.0223(5) 0.0245(5) 0.0221(5) 0.0079(4) 0.0066(4) 0.0114(4)
V3 0.0133(4) 0.0208(5) 0.0200(5) 0.0055(4) 0.0045(4) 0.0060(4)
V6 0.0212(5) 0.0231(5) 0.0208(5) 0.0048(4) 0.0009(4) 0.0044(4)
Na1 0.0141(14) 0.0133(15) 0.0242(17) 0.0056(13) 0.0060(13) 0.0033(12)
O14 0.0101(17) 0.0153(18) 0.0185(19) 0.0052(16) 0.0031(15) 0.0060(15)
O15 0.0142(18) 0.019(2) 0.031(2) 0.0072(17) 0.0128(17) 0.0083(16)
O19 0.0166(18) 0.019(2) 0.023(2) 0.0036(17) 0.0004(16) 0.0032(16)
O12 0.0218(19) 0.021(2) 0.019(2) 0.0036(17) 0.0080(16) 0.0111(17)
O11 0.0140(18) 0.0129(18) 0.023(2) 0.0005(16) 0.0069(16) 0.0030(15)
O17 0.0099(17) 0.0102(18) 0.019(2) 0.0036(16) 0.0011(15) -0.0032(14)
O1 0.0192(18) 0.0134(18) 0.017(2) -0.0021(16) 0.0042(16) 0.0082(15)
O13 0.0196(19) 0.024(2) 0.023(2) 0.0067(18) 0.0047(17) 0.0126(17)
O16 0.0178(18) 0.019(2) 0.023(2) 0.0013(17) 0.0064(16) 0.0102(16)
O8 0.023(2) 0.024(2) 0.025(2) 0.0061(18) 0.0061(17) 0.0104(17)
O5 0.024(2) 0.038(2) 0.031(2) 0.017(2) 0.0071(18) 0.0174(19)
O18 0.0147(18) 0.021(2) 0.020(2) 0.0027(17) -0.0010(16) 0.0028(16)
O2 0.0213(19) 0.026(2) 0.020(2) 0.0074(18) 0.0042(16) 0.0103(17)
O4 0.036(2) 0.023(2) 0.016(2) 0.0031(17) -0.0010(17) 0.0146(18)
O6 0.0168(18) 0.0130(19) 0.030(2) 0.0020(17) 0.0084(17) 0.0048(15)
O10 0.0161(19) 0.027(2) 0.030(2) 0.0078(19) 0.0058(17) 0.0100(17)
O3 0.024(2) 0.029(2) 0.021(2) 0.0071(18) 0.0027(17) 0.0112(18)
O9 0.029(2) 0.027(2) 0.025(2) 0.0020(19) -0.0025(18) 0.0070(18)
O7 0.030(2) 0.024(2) 0.025(2) -0.0005(18) 0.0092(18) 0.0134(18)
N22 0.015(2) 0.030(3) 0.032(3) -0.004(2) 0.003(2) 0.014(2)
O23 0.028(2) 0.048(3) 0.039(3) 0.008(2) 0.016(2) 0.015(2)
O48 0.037(2) 0.029(2) 0.036(3) 0.005(2) 0.013(2) 0.010(2)
O21 0.057(3) 0.046(3) 0.041(3) 0.009(2) 0.007(2) 0.036(2)
O46 0.053(3) 0.037(3) 0.030(3) 0.007(2) 0.006(2) 0.034(2)
C46 0.014(3) 0.015(3) 0.024(3) 0.006(2) 0.004(2) 0.004(2)
N47 0.025(2) 0.022(3) 0.024(3) 0.009(2) 0.010(2) 0.015(2)
C47 0.025(3) 0.018(3) 0.025(3) 0.004(3) 0.004(3) 0.013(2)
N24 0.027(3) 0.022(3) 0.022(3) 0.010(2) -0.001(2) -0.002(2)
N20 0.024(3) 0.031(3) 0.034(3) 0.009(2) 0.013(2) 0.016(2)
C45 0.021(3) 0.014(3) 0.028(3) 0.009(2) 0.007(2) 0.011(2)
N49A 0.024(3) 0.048(3) 0.032(3) 0.005(3) 0.012(2) 0.020(3)
N49B 0.024(3) 0.048(3) 0.032(3) 0.005(3) 0.012(2) 0.020(3)
C36 0.023(3) 0.025(3) 0.028(3) -0.002(3) -0.004(3) 0.018(3)
N45 0.033(3) 0.027(3) 0.022(3) -0.005(2) -0.003(2) 0.019(2)
C13 0.015(3) 0.023(3) 0.026(3) 0.008(3) 0.010(2) 0.007(2)
O25 0.056(3) 0.032(3) 0.035(3) 0.005(2) -0.016(2) -0.001(2)
C91 0.050(4) 0.035(4) 0.037(4) 0.005(3) 0.017(3) 0.024(3)
N2 0.036(3) 0.034(3) 0.035(3) 0.001(3) 0.008(2) 0.020(3)
C14 0.023(3) 0.024(3) 0.030(3) 0.002(3) 0.010(3) 0.008(3)
C3 0.025(3) 0.027(3) 0.037(4) 0.010(3) 0.011(3) 0.016(3)
C48 0.018(3) 0.016(3) 0.029(3) 0.008(3) 0.010(2) 0.011(2)
C12 0.006(2) 0.021(3) 0.027(3) 0.003(3) 0.005(2) 0.006(2)
C35 0.031(3) 0.022(3) 0.023(3) -0.001(3) -0.003(3) 0.018(3)
C37 0.027(3) 0.020(3) 0.020(3) 0.008(2) 0.005(2) 0.017(3)
C4 0.015(3) 0.025(3) 0.024(3) 0.005(3) 0.007(2) 0.010(2)
C57 0.017(3) 0.024(3) 0.029(3) 0.001(3) 0.013(3) 0.007(2)
C49 0.019(3) 0.028(3) 0.052(4) 0.016(3) 0.017(3) 0.016(3)
C56 0.024(3) 0.027(3) 0.036(4) 0.013(3) 0.016(3) 0.016(3)
C26 0.021(3) 0.015(3) 0.020(3) 0.001(2) 0.001(2) 0.003(2)
N1 0.025(3) 0.046(4) 0.037(3) 0.005(3) 0.000(2) 0.012(3)
C16 0.020(3) 0.024(3) 0.038(4) -0.002(3) 0.011(3) 0.006(3)
C1 0.016(3) 0.026(3) 0.030(3) 0.002(3) 0.005(3) 0.005(2)
C25 0.027(3) 0.019(3) 0.014(3) -0.001(2) -0.004(2) 0.006(2)
C5 0.024(3) 0.028(3) 0.050(4) 0.008(3) 0.018(3) 0.012(3)
N3 0.063(4) 0.036(3) 0.055(4) 0.017(3) 0.025(3) 0.023(3)
C58 0.028(3) 0.033(4) 0.035(4) 0.012(3) 0.018(3) 0.021(3)
C23 0.015(3) 0.019(3) 0.028(3) 0.004(3) 0.002(2) 0.003(2)
C42 0.056(4) 0.029(4) 0.055(5) 0.011(4) 0.023(4) 0.032(3)
C59 0.022(3) 0.033(3) 0.019(3) 0.010(3) 0.013(2) 0.015(3)
C34 0.024(3) 0.014(3) 0.025(3) 0.003(2) 0.008(3) 0.010(2)
C2 0.017(3) 0.025(3) 0.032(3) 0.009(3) 0.007(3) 0.011(2)
C15 0.013(3) 0.020(3) 0.022(3) 0.005(3) 0.003(2) 0.004(2)
C39 0.038(3) 0.019(3) 0.039(4) 0.016(3) 0.019(3) 0.017(3)
C44 0.058(4) 0.031(4) 0.043(4) -0.004(3) -0.006(3) 0.036(3)
C40 0.042(4) 0.035(4) 0.038(4) 0.016(3) 0.012(3) 0.027(3)
C90 0.047(4) 0.039(4) 0.045(4) 0.000(3) 0.019(3) 0.026(3)
C24 0.020(3) 0.025(3) 0.026(3) 0.010(3) 0.003(3) 0.003(3)
C38 0.035(3) 0.023(3) 0.023(3) 0.006(3) 0.005(3) 0.017(3)
C50 0.026(3) 0.029(4) 0.051(4) 0.022(3) 0.015(3) 0.012(3)
C74 0.023(3) 0.049(4) 0.042(4) 0.009(4) 0.001(3) 0.010(3)
C86 0.026(3) 0.035(4) 0.049(4) 0.001(3) -0.001(3) 0.009(3)
C75 0.036(4) 0.047(4) 0.046(5) 0.008(4) 0.002(3) 0.014(3)
C94 0.050(4) 0.037(4) 0.036(4) -0.004(3) 0.018(3) 0.022(3)
C7 0.045(4) 0.039(4) 0.043(4) 0.000(4) 0.018(3) 0.018(3)
C6 0.033(4) 0.041(4) 0.047(4) -0.003(3) 0.002(3) 0.021(3)
C27 0.037(4) 0.028(4) 0.042(4) 0.004(3) -0.002(3) 0.002(3)
C98 0.049(4) 0.051(4) 0.037(4) -0.006(3) 0.006(3) 0.033(4)
C41 0.053(4) 0.044(4) 0.046(4) 0.017(4) 0.018(4) 0.038(4)
C95 0.051(4) 0.042(4) 0.044(4) 0.004(4) 0.018(4) 0.022(4)
C76 0.045(4) 0.063(5) 0.048(5) -0.003(4) 0.003(4) 0.022(4)
C43 0.071(5) 0.048(4) 0.041(4) -0.004(4) 0.006(4) 0.042(4)
C111 0.069(5) 0.055(5) 0.052(5) 0.016(4) 0.025(4) 0.026(4)
C87 0.050(4) 0.045(5) 0.052(5) -0.002(4) 0.011(4) 0.007(4)
C17 0.024(3) 0.057(5) 0.038(4) -0.006(4) 0.004(3) 0.021(3)
C103 0.055(4) 0.046(4) 0.048(5) 0.004(4) 0.008(4) 0.026(4)
C92 0.053(4) 0.054(5) 0.040(4) 0.010(4) 0.015(4) 0.031(4)
C51 0.033(4) 0.036(4) 0.050(4) 0.016(4) 0.014(3) 0.016(3)
C77 0.070(5) 0.068(6) 0.058(6) -0.008(5) 0.013(4) 0.027(5)
C113 0.058(5) 0.056(5) 0.077(6) 0.017(5) 0.032(5) 0.021(4)
C99 0.057(5) 0.059(5) 0.039(4) -0.008(4) 0.002(4) 0.028(4)
C97 0.088(6) 0.058(6) 0.111(8) 0.002(6) 0.057(6) 0.022(5)
C112 0.080(5) 0.042(5) 0.073(6) 0.020(4) 0.043(5) 0.023(4)
C100 0.071(5) 0.073(6) 0.054(5) 0.005(5) -0.009(4) 0.041(5)
C78 0.035(4) 0.077(6) 0.041(4) 0.011(4) 0.003(3) 0.017(4)
C115 0.080(6) 0.043(5) 0.047(5) 0.026(4) 0.012(4) 0.014(4)
C8 0.073(5) 0.040(4) 0.043(5) -0.007(4) 0.019(4) 0.022(4)
C82 0.037(4) 0.051(5) 0.058(5) 0.011(4) 0.007(4) 0.010(4)
C114 0.053(5) 0.064(6) 0.088(7) 0.016(5) 0.017(5) 0.018(4)
C55 0.086(6) 0.050(5) 0.108(7) 0.035(5) 0.061(6) 0.041(5)
C52 0.043(4) 0.073(6) 0.057(5) 0.029(5) 0.030(4) 0.029(4)
O50 0.035(4) 0.065(5) 0.070(5) -0.011(4) 0.019(4) 0.022(4)
C93 0.060(5) 0.076(6) 0.048(5) 0.008(4) 0.014(4) 0.040(5)
C119 0.052(5) 0.051(5) 0.079(6) 0.027(5) 0.029(5) 0.016(4)
C79 0.046(5) 0.145(9) 0.038(4) 0.015(5) 0.004(4) 0.010(5)
C53 0.081(6) 0.064(6) 0.106(8) 0.068(6) 0.063(6) 0.039(5)
C96 0.073(5) 0.043(5) 0.083(6) 0.002(4) 0.045(5) 0.025(4)
C117 0.124(8) 0.094(7) 0.059(6) 0.019(5) 0.023(6) 0.081(7)
C102 0.059(5) 0.049(5) 0.110(8) 0.003(5) 0.038(5) 0.018(4)
C107 0.077(6) 0.049(5) 0.063(5) 0.031(4) 0.042(5) 0.032(4)
C108 0.072(6) 0.070(6) 0.074(6) 0.040(5) 0.041(5) 0.042(5)
C22 0.028(4) 0.129(8) 0.067(6) 0.008(6) 0.020(4) 0.036(5)
C116 0.107(7) 0.077(7) 0.125(9) 0.052(7) 0.069(7) 0.069(6)
C110 0.077(6) 0.141(10) 0.061(6) -0.001(6) 0.018(5) 0.063(7)
C88 0.083(6) 0.077(7) 0.110(8) 0.016(6) 0.027(6) 0.056(6)
C18 0.042(5) 0.120(8) 0.068(6) 0.000(6) 0.003(4) 0.050(5)
C109 0.094(7) 0.064(6) 0.073(6) 0.024(5) 0.027(6) 0.052(5)
C54 0.165(10) 0.072(7) 0.143(10) 0.068(8) 0.110(9) 0.069(7)
C11 0.091(7) 0.149(10) 0.101(8) -0.065(7) -0.023(6) 0.096(7)
C83 0.053(5) 0.065(6) 0.107(8) 0.040(6) 0.018(5) 0.029(5)
C61 0.025(5) 0.033(5) 0.069(7) 0.003(5) 0.020(5) 0.013(4)
C62 0.039(5) 0.060(7) 0.044(6) -0.006(5) 0.014(5) 0.023(5)
C63 0.024(5) 0.038(6) 0.070(8) -0.002(5) 0.015(5) 0.004(4)
C64 0.026(5) 0.062(8) 0.072(8) -0.009(6) 0.006(6) 0.016(5)
C65 0.023(5) 0.183(14) 0.045(6) 0.004(9) 0.002(5) 0.050(7)
C66 0.037(6) 0.130(11) 0.041(7) 0.020(8) 0.018(6) 0.032(7)
C21 0.032(5) 0.145(10) 0.116(9) 0.020(8) 0.028(6) 0.038(6)
C84 0.150(10) 0.074(7) 0.122(9) 0.040(7) 0.018(8) 0.075(7)
C20 0.058(6) 0.259(16) 0.087(8) 0.007(9) 0.023(6) 0.102(9)
C9 0.099(7) 0.104(8) 0.081(8) -0.038(6) 0.017(6) 0.064(7)
C120 0.076(6) 0.082(7) 0.082(7) 0.030(6) 0.009(5) 0.025(6)
C19 0.078(7) 0.217(14) 0.085(8) 0.034(8) 0.024(6) 0.098(8)
C10 0.108(8) 0.145(11) 0.126(11) -0.058(9) -0.010(7) 0.093(8)
C104 0.089(7) 0.076(8) 0.134(10) -0.016(7) 0.047(7) 0.014(6)
C60 0.022(4) 0.053(6) 0.040(6) 0.000(5) 0.014(4) 0.018(4)
C101 0.125(9) 0.119(10) 0.110(10) 0.001(8) 0.025(8) 0.070(8)
C85 0.135(10) 0.080(8) 0.164(12) 0.040(8) 0.017(9) 0.046(8)
C118 0.181(12) 0.131(11) 0.114(10) 0.044(8) 0.044(9) 0.108(10)
C121 0.084(8) 0.119(18) 0.09(2) 0.000(13) 0.019(8) -0.004(9)
C89 0.217(15) 0.145(13) 0.37(2) 0.126(15) 0.185(17) 0.149(12)
C122 0.094(10) 0.068(10) 0.131(15) 0.043(10) 0.023(10) 0.015(8)
C67 0.022(4) 0.053(6) 0.040(6) 0.000(5) 0.014(4) 0.018(4)
O51 0.035(4) 0.065(5) 0.070(5) -0.011(4) 0.019(4) 0.022(4)
C68 0.025(5) 0.033(5) 0.069(7) 0.003(5) 0.020(5) 0.013(4)
C69 0.037(6) 0.130(11) 0.041(7) 0.020(8) 0.018(6) 0.032(7)
C70 0.023(5) 0.183(14) 0.045(6) 0.004(9) 0.002(5) 0.050(7)
C71 0.026(5) 0.062(8) 0.072(8) -0.009(6) 0.006(6) 0.016(5)
C72 0.024(5) 0.038(6) 0.070(8) -0.002(5) 0.015(5) 0.004(4)
C73 0.039(5) 0.060(7) 0.044(6) -0.006(5) 0.014(5) 0.023(5)
C105 0.170(18) 0.17(2) 0.121(18) 0.012(17) 0.042(15) -0.012(15)
C106 0.170(18) 0.17(2) 0.121(18) 0.012(17) 0.042(15) -0.012(15)
C123 0.084(8) 0.119(18) 0.09(2) 0.000(13) 0.019(8) -0.004(9)
C124 0.094(10) 0.068(10) 0.131(15) 0.043(10) 0.023(10) 0.015(8)
C28A 0.024(6) 0.023(3) 0.038(6) 0.008(4) 0.000(5) -0.005(4)
C29A 0.042(7) 0.031(4) 0.042(5) 0.012(3) -0.014(3) -0.013(4)
C30A 0.044(5) 0.024(4) 0.045(6) 0.004(4) -0.008(3) -0.012(4)
C31A 0.046(5) 0.025(4) 0.047(8) 0.011(5) 0.009(7) 0.000(4)
C32A 0.062(6) 0.035(5) 0.038(5) 0.014(4) -0.005(5) 0.001(4)
C33A 0.034(5) 0.035(4) 0.039(5) 0.011(4) -0.006(4) -0.005(3)
C28B 0.024(6) 0.023(3) 0.038(6) 0.008(4) 0.000(5) -0.005(4)
C29B 0.042(7) 0.031(4) 0.042(5) 0.012(3) -0.014(3) -0.013(4)
C30B 0.044(5) 0.024(4) 0.045(6) 0.004(4) -0.008(3) -0.012(4)
C33B 0.034(5) 0.035(4) 0.039(5) 0.011(4) -0.006(4) -0.005(3)
C32B 0.062(6) 0.035(5) 0.038(5) 0.014(4) -0.005(5) 0.001(4)
C31B 0.046(5) 0.025(4) 0.047(8) 0.011(5) 0.009(7) 0.000(4)
C80A 0.035(4) 0.111(7) 0.039(4) 0.019(5) 0.007(3) 0.016(5)
C81A 0.035(6) 0.060(8) 0.036(7) 0.010(6) 0.007(5) -0.001(6)
C80B 0.035(4) 0.111(7) 0.039(4) 0.019(5) 0.007(3) 0.016(5)
C81B 0.24(3) 0.081(17) 0.098(18) 0.067(12) 0.04(2) 0.071(18)

loop_
_atom_type_symbol
_atom_type_description
_atom_type_scat_dispersion_real
_atom_type_scat_dispersion_imag
_atom_type_scat_source
C C 0.0033 0.0016 'International Tables Vol C Tables 4.2.6.8 and 6.1.1.4'
H H 0.0000 0.0000 'International Tables Vol C Tables 4.2.6.8 and 6.1.1.4'
N N 0.0061 0.0033 'International Tables Vol C Tables 4.2.6.8 and 6.1.1.4'
Na Na 0.0362 0.0249 'International Tables Vol C Tables 4.2.6.8 and 6.1.1.4'
O O 0.0106 0.0060 'International Tables Vol C Tables 4.2.6.8 and 6.1.1.4'
V V 0.3005 0.5294 'International Tables Vol C Tables 4.2.6.8 and 6.1.1.4'

loop_
_geom_angle_atom_site_label_1
_geom_angle_atom_site_label_2
_geom_angle_atom_site_label_3
_geom_angle
_geom_angle_site_symmetry_1
_geom_angle_site_symmetry_3
O35 V8 O43 99.53(16) . .
O35 V8 O37 99.06(16) . .
O43 V8 O37 89.52(14) . .
O35 V8 O42 98.98(16) . .
O43 V8 O42 88.42(14) . .
O37 V8 O42 161.93(15) . .
O35 V8 O36 97.66(16) . .
O43 V8 O36 162.80(15) . .
O37 V8 O36 88.27(13) . .
O42 V8 O36 88.41(13) . .
O35 V8 O26 177.00(15) . .
O43 V8 O26 83.10(13) . .
O37 V8 O26 82.33(13) . .
O42 V8 O26 79.59(13) . .
O36 V8 O26 79.70(13) . .
O35 V8 Na2 89.44(13) . .
O43 V8 Na2 134.08(11) . .
O37 V8 Na2 133.64(10) . .
O42 V8 Na2 45.66(9) . .
O36 V8 Na2 45.37(9) . .
O26 V8 Na2 87.68(9) . .
O33 V7 O41 99.28(16) . .
O33 V7 O44 99.59(16) . .
O41 V7 O44 90.11(14) . .
O33 V7 O42 98.29(16) . .
O41 V7 O42 162.38(14) . .
O44 V7 O42 88.33(13) . .
O33 V7 O39 98.32(15) . .
O41 V7 O39 87.38(13) . .
O44 V7 O39 162.09(14) . .
O42 V7 O39 88.73(13) . .
O33 V7 O26 176.72(16) . .
O41 V7 O26 83.02(13) . .
O44 V7 O26 82.70(13) . .
O42 V7 O26 79.36(13) . .
O39 V7 O26 79.40(12) . .
O33 V7 Na2 89.25(13) . .
O41 V7 Na2 133.15(10) . .
O44 V7 Na2 133.99(11) . .
O42 V7 Na2 45.67(9) . .
O39 V7 Na2 45.76(9) . .
O26 V7 Na2 87.47(9) . .
O31 V9 O38 100.01(16) . .
O31 V9 O40 100.42(16) . .
O38 V9 O40 90.00(14) . .
O31 V9 O39 98.09(16) . .
O38 V9 O39 161.87(14) . .
O40 V9 O39 87.76(14) . .
O31 V9 O36 98.62(16) . .
O38 V9 O36 87.25(14) . .
O40 V9 O36 160.95(13) . .
O39 V9 O36 89.03(13) . .
O31 V9 O26 176.65(16) . .
O38 V9 O26 82.27(13) . .
O40 V9 O26 81.98(13) . .
O39 V9 O26 79.60(13) . .
O36 V9 O26 78.97(13) . .
O31 V9 Na2 88.80(13) . .
O38 V9 Na2 133.10(10) . .
O40 V9 Na2 133.86(10) . .
O39 V9 Na2 46.11(10) . .
O36 V9 Na2 45.85(9) . .
O26 V9 Na2 87.85(9) . .
O34 V12 O27 104.50(18) . .
O34 V12 O28 104.44(18) . .
O27 V12 O28 92.57(16) . .
O34 V12 O43 98.23(17) . .
O27 V12 O43 88.20(15) . .
O28 V12 O43 156.33(15) . .
O34 V12 O44 98.47(17) . .
O27 V12 O44 156.47(15) . .
O28 V12 O44 86.53(15) . .
O43 V12 O44 83.49(15) . .
O34 V12 O26 173.88(17) . .
O27 V12 O26 79.59(13) . .
O28 V12 O26 79.70(13) . .
O43 V12 O26 77.18(12) . .
O44 V12 O26 77.11(12) . .
O30 V11 O29 104.32(18) . .
O30 V11 O27 104.18(17) . .
O29 V11 O27 93.51(16) . .
O30 V11 O38 97.18(17) . .
O29 V11 O38 88.56(15) . .
O27 V11 O38 157.28(15) . .
O30 V11 O37 97.62(17) . .
O29 V11 O37 157.42(15) . .
O27 V11 O37 86.11(15) . .
O38 V11 O37 83.45(14) . .
O30 V11 O26 172.80(17) . .
O29 V11 O26 80.75(14) . .
O27 V11 O26 80.36(13) . .
O38 V11 O26 77.66(12) . .
O37 V11 O26 76.93(13) . .
O30 V11 V10 135.79(14) . .
O29 V11 V10 31.60(11) . .
O27 V11 V10 82.67(11) . .
O38 V11 V10 87.44(10) . .
O37 V11 V10 126.56(10) . .
O26 V11 V10 49.71(8) . .
O32 V10 O28 104.59(17) . .
O32 V10 O29 104.99(17) . .
O28 V10 O29 93.26(16) . .
O32 V10 O41 98.07(17) . .
O28 V10 O41 88.03(15) . .
O29 V10 O41 155.75(16) . .
O32 V10 O40 98.48(16) . .
O28 V10 O40 156.36(16) . .
O29 V10 O40 85.61(15) . .
O41 V10 O40 83.66(14) . .
O32 V10 O26 173.48(16) . .
O28 V10 O26 79.94(14) . .
O29 V10 O26 79.18(14) . .
O41 V10 O26 77.22(13) . .
O40 V10 O26 76.66(12) . .
O32 V10 V11 135.64(14) . .
O28 V10 V11 82.49(12) . .
O29 V10 V11 30.78(11) . .
O41 V10 V11 126.15(11) . .
O40 V10 V11 84.65(10) . .
O26 V10 V11 48.94(8) . .
O36 Na2 O36 180.0 . 2_666
O36 Na2 O42 109.36(11) . 2_666
O36 Na2 O42 70.64(11) 2_666 2_666
O36 Na2 O42 70.64(11) . .
O36 Na2 O42 109.36(11) 2_666 .
O42 Na2 O42 180.00(17) 2_666 .
O36 Na2 O39 71.38(11) . .
O36 Na2 O39 108.62(11) 2_666 .
O42 Na2 O39 109.14(10) 2_666 .
O42 Na2 O39 70.86(10) . .
O36 Na2 O39 108.62(11) . 2_666
O36 Na2 O39 71.38(11) 2_666 2_666
O42 Na2 O39 70.86(10) 2_666 2_666
O42 Na2 O39 109.14(10) . 2_666
O39 Na2 O39 180.0 . 2_666
O36 Na2 V9 36.87(8) . .
O36 Na2 V9 143.13(8) 2_666 .
O42 Na2 V9 104.52(8) 2_666 .
O42 Na2 V9 75.48(8) . .
O39 Na2 V9 36.64(8) . .
O39 Na2 V9 143.36(8) 2_666 .
O36 Na2 V9 143.13(8) . 2_666
O36 Na2 V9 36.87(8) 2_666 2_666
O42 Na2 V9 75.48(8) 2_666 2_666
O42 Na2 V9 104.52(8) . 2_666
O39 Na2 V9 143.36(8) . 2_666
O39 Na2 V9 36.64(8) 2_666 2_666
V9 Na2 V9 180.0 . 2_666
O36 Na2 V7 75.45(8) . .
O36 Na2 V7 104.55(8) 2_666 .
O42 Na2 V7 143.88(8) 2_666 .
O42 Na2 V7 36.12(8) . .
O39 Na2 V7 36.69(7) . .
O39 Na2 V7 143.31(7) 2_666 .
V9 Na2 V7 57.14(2) . .
V9 Na2 V7 122.86(2) 2_666 .
O36 Na2 V7 104.55(8) . 2_666
O36 Na2 V7 75.45(8) 2_666 2_666
O42 Na2 V7 36.12(8) 2_666 2_666
O42 Na2 V7 143.88(8) . 2_666
O39 Na2 V7 143.31(7) . 2_666
O39 Na2 V7 36.69(7) 2_666 2_666
V9 Na2 V7 122.86(2) . 2_666
V9 Na2 V7 57.14(2) 2_666 2_666
V7 Na2 V7 180.00(6) . 2_666
O36 Na2 V8 36.28(7) . .
O36 Na2 V8 143.72(7) 2_666 .
O42 Na2 V8 143.74(8) 2_666 .
O42 Na2 V8 36.26(8) . .
O39 Na2 V8 75.49(7) . .
O39 Na2 V8 104.51(7) 2_666 .
V9 Na2 V8 57.06(2) . .
V9 Na2 V8 122.94(2) 2_666 .
V7 Na2 V8 56.60(2) . .
V7 Na2 V8 123.40(2) 2_666 .
O36 Na2 V8 143.72(7) . 2_666
O36 Na2 V8 36.28(7) 2_666 2_666
O42 Na2 V8 36.26(8) 2_666 2_666
O42 Na2 V8 143.74(8) . 2_666
O39 Na2 V8 104.51(7) . 2_666
O39 Na2 V8 75.49(7) 2_666 2_666
V9 Na2 V8 122.94(2) . 2_666
V9 Na2 V8 57.06(2) 2_666 2_666
V7 Na2 V8 123.40(2) . 2_666
V7 Na2 V8 56.60(2) 2_666 2_666
V8 Na2 V8 180.0 . 2_666
C34 O36 V8 115.7(3) . .
C34 O36 V9 116.8(3) . .
V8 O36 V9 105.14(15) . .
C34 O36 Na2 120.3(3) . .
V8 O36 Na2 98.34(12) . .
V9 O36 Na2 97.28(13) . .
C45 O39 V9 117.4(3) . .
C45 O39 V7 115.9(3) . .
V9 O39 V7 105.15(15) . .
C45 O39 Na2 120.1(3) . .
V9 O39 Na2 97.26(13) . .
V7 O39 Na2 97.54(12) . .
C35 O37 V8 115.9(3) . .
C35 O37 V11 119.9(3) . .
V8 O37 V11 108.61(16) . .
C47 O40 V10 119.4(3) . .
C47 O40 V9 115.4(3) . .
V10 O40 V9 109.69(15) . .
C56 O42 V7 117.3(3) . .
C56 O42 V8 114.9(3) . .
V7 O42 V8 105.25(15) . .
C56 O42 Na2 120.0(3) . .
V7 O42 Na2 98.21(11) . .
V8 O42 Na2 98.07(12) . .
C46 O41 V7 117.5(3) . .
C46 O41 V10 119.2(3) . .
V7 O41 V10 108.78(16) . .
C58 O44 V12 119.8(3) . .
C58 O44 V7 116.2(3) . .
V12 O44 V7 108.81(15) . .
C36 O38 V11 119.5(3) . .
C36 O38 V9 117.2(3) . .
V11 O38 V9 108.57(16) . .
C57 O43 V12 120.0(3) . .
C57 O43 V8 116.3(3) . .
V12 O43 V8 108.71(15) . .
V12 O27 V11 117.49(18) . .
V10 O28 V12 118.1(2) . .
V8 O26 V7 95.56(13) . .
V8 O26 V9 96.06(13) . .
V7 O26 V9 95.73(13) . .
V8 O26 V11 91.79(12) . .
V7 O26 V11 169.60(17) . .
V9 O26 V11 90.78(12) . .
V8 O26 V10 169.98(16) . .
V7 O26 V10 90.39(12) . .
V9 O26 V10 91.35(11) . .
V11 O26 V10 81.34(11) . .
V8 O26 V12 90.52(11) . .
V7 O26 V12 90.97(12) . .
V9 O26 V12 170.11(16) . .
V11 O26 V12 81.61(10) . .
V10 O26 V12 81.30(11) . .
V11 O29 V10 117.63(18) . .
O6 V1 O12 99.94(16) . .
O6 V1 O15 100.07(16) . .
O12 V1 O15 90.31(14) . .
O6 V1 O11 97.84(15) . .
O12 V1 O11 87.82(13) . .
O15 V1 O11 162.05(15) . .
O6 V1 O14 98.14(16) . .
O12 V1 O14 161.89(15) . .
O15 V1 O14 87.62(13) . .
O11 V1 O14 88.63(13) . .
O6 V1 O1 176.09(15) . .
O12 V1 O1 82.52(14) . .
O15 V1 O1 82.90(13) . .
O11 V1 O1 79.16(13) . .
O14 V1 O1 79.37(13) . .
O6 V1 Na1 88.63(12) . .
O12 V1 Na1 132.23(9) . .
O15 V1 Na1 134.62(10) . .
O11 V1 Na1 44.41(10) . .
O14 V1 Na1 47.00(9) . .
O1 V1 Na1 87.47(9) . .
O8 V2 O19 100.68(17) . .
O8 V2 O16 99.46(16) . .
O19 V2 O16 89.81(14) . .
O8 V2 O17 98.54(15) . .
O19 V2 O17 87.67(14) . .
O16 V2 O17 161.98(14) . .
O8 V2 O14 97.18(16) . .
O19 V2 O14 162.13(14) . .
O16 V2 O14 87.73(13) . .
O17 V2 O14 89.21(13) . .
O8 V2 O1 176.50(17) . .
O19 V2 O1 82.47(14) . .
O16 V2 O1 81.99(13) . .
O17 V2 O1 79.99(13) . .
O14 V2 O1 79.66(13) . .
O8 V2 Na1 90.08(13) . .
O19 V2 Na1 132.83(10) . .
O16 V2 Na1 133.82(11) . .
O17 V2 Na1 45.19(9) . .
O14 V2 Na1 46.14(8) . .
O1 V2 Na1 86.64(9) . .
O7 V5 O2 104.91(17) . .
O7 V5 O4 103.73(18) . .
O2 V5 O4 93.44(16) . .
O7 V5 O16 97.83(16) . .
O2 V5 O16 156.50(15) . .
O4 V5 O16 86.76(15) . .
O7 V5 O15 98.39(16) . .
O2 V5 O15 87.56(15) . .
O4 V5 O15 156.78(14) . .
O16 V5 O15 83.30(14) . .
O7 V5 O1 172.78(16) . .
O2 V5 O1 80.47(13) . .
O4 V5 O1 80.48(14) . .
O16 V5 O1 76.39(12) . .
O15 V5 O1 76.82(12) . .
O7 V5 V4 136.32(14) . .
O2 V5 V4 31.60(10) . .
O4 V5 V4 82.30(12) . .
O16 V5 V4 125.83(10) . .
O15 V5 V4 86.61(9) . .
O1 V5 V4 49.51(8) . .
O5 V4 O3 105.60(19) . .
O5 V4 O2 104.68(17) . .
O3 V4 O2 93.79(16) . .
O5 V4 O13 97.69(16) . .
O3 V4 O13 87.73(15) . .
O2 V4 O13 156.24(15) . .
O5 V4 O12 96.94(18) . .
O3 V4 O12 156.65(16) . .
O2 V4 O12 86.20(15) . .
O13 V4 O12 83.23(14) . .
O5 V4 O1 171.54(17) . .
O3 V4 O1 80.72(14) . .
O2 V4 O1 80.16(13) . .
O13 V4 O1 76.69(12) . .
O12 V4 O1 76.28(13) . .
O5 V4 V6 137.06(15) . .
O3 V4 V6 31.53(11) . .
O2 V4 V6 83.15(12) . .
O13 V4 V6 85.93(11) . .
O12 V4 V6 125.91(11) . .
O1 V4 V6 49.67(8) . .
O5 V4 V5 135.81(13) . .
O3 V4 V5 82.80(12) . .
O2 V4 V5 31.20(11) . .
O13 V4 V5 126.27(11) . .
O12 V4 V5 85.30(10) . .
O1 V4 V5 49.60(7) . .
V6 V4 V5 60.14(3) . .
O10 V3 O18 100.09(16) . .
O10 V3 O13 99.76(16) . .
O18 V3 O13 88.67(15) . .
O10 V3 O11 97.54(16) . .
O18 V3 O11 162.37(13) . .
O13 V3 O11 88.35(15) . .
O10 V3 O17 97.77(16) . .
O18 V3 O17 88.49(14) . .
O13 V3 O17 162.46(13) . .
O11 V3 O17 89.15(13) . .
O10 V3 O1 176.16(16) . .
O18 V3 O1 82.99(13) . .
O13 V3 O1 82.53(13) . .
O11 V3 O1 79.40(13) . .
O17 V3 O1 79.95(13) . .
O10 V3 Na1 87.71(13) . .
O18 V3 Na1 135.36(11) . .
O13 V3 Na1 133.57(11) . .
O11 V3 Na1 45.23(10) . .
O17 V3 Na1 46.88(10) . .
O1 V3 Na1 88.48(9) . .
O9 V6 O4 104.65(18) . .
O9 V6 O3 104.29(19) . .
O4 V6 O3 92.52(16) . .
O9 V6 O19 97.93(18) . .
O4 V6 O19 88.87(15) . .
O3 V6 O19 156.59(16) . .
O9 V6 O18 98.13(17) . .
O4 V6 O18 156.76(16) . .
O3 V6 O18 86.18(15) . .
O19 V6 O18 83.45(14) . .
O9 V6 O1 172.75(16) . .
O4 V6 O1 80.61(14) . .
O3 V6 O1 80.18(14) . .
O19 V6 O1 77.00(13) . .
O18 V6 O1 76.30(12) . .
O9 V6 V4 135.34(15) . .
O4 V6 V4 82.50(12) . .
O3 V6 V4 31.12(11) . .
O19 V6 V4 126.54(11) . .
O18 V6 V4 84.54(11) . .
O1 V6 V4 49.54(8) . .
O11 Na1 O11 180.0 2_677 .
O11 Na1 O17 108.23(11) 2_677 .
O11 Na1 O17 71.77(11) . .
O11 Na1 O17 71.77(11) 2_677 2_677
O11 Na1 O17 108.23(11) . 2_677
O17 Na1 O17 180.0 . 2_677
O11 Na1 O14 71.35(10) 2_677 2_677
O11 Na1 O14 108.65(10) . 2_677
O17 Na1 O14 109.26(10) . 2_677
O17 Na1 O14 70.74(10) 2_677 2_677
O11 Na1 O14 108.66(10) 2_677 .
O11 Na1 O14 71.34(10) . .
O17 Na1 O14 70.74(10) . .
O17 Na1 O14 109.26(10) 2_677 .
O14 Na1 O14 180.0 2_677 .
O11 Na1 V3 36.84(8) 2_677 2_677
O11 Na1 V3 143.16(8) . 2_677
O17 Na1 V3 142.90(8) . 2_677
O17 Na1 V3 37.10(8) 2_677 2_677
O14 Na1 V3 75.92(7) 2_677 2_677
O14 Na1 V3 104.08(7) . 2_677
O11 Na1 V3 143.16(8) 2_677 .
O11 Na1 V3 36.84(8) . .
O17 Na1 V3 37.10(8) . .
O17 Na1 V3 142.90(8) 2_677 .
O14 Na1 V3 104.08(7) 2_677 .
O14 Na1 V3 75.92(7) . .
V3 Na1 V3 180.00(3) 2_677 .
O11 Na1 V1 36.39(7) 2_677 2_677
O11 Na1 V1 143.61(7) . 2_677
O17 Na1 V1 104.09(7) . 2_677
O17 Na1 V1 75.91(7) 2_677 2_677
O14 Na1 V1 36.99(7) 2_677 2_677
O14 Na1 V1 143.01(7) . 2_677
V3 Na1 V1 57.27(2) 2_677 2_677
V3 Na1 V1 122.73(2) . 2_677
O11 Na1 V1 143.61(7) 2_677 .
O11 Na1 V1 36.39(7) . .
O17 Na1 V1 75.91(7) . .
O17 Na1 V1 104.09(7) 2_677 .
O14 Na1 V1 143.01(7) 2_677 .
O14 Na1 V1 36.99(7) . .
V3 Na1 V1 122.73(2) 2_677 .
V3 Na1 V1 57.27(2) . .
V1 Na1 V1 180.0 2_677 .
O11 Na1 V2 104.93(8) 2_677 .
O11 Na1 V2 75.07(8) . .
O17 Na1 V2 35.98(7) . .
O17 Na1 V2 144.02(7) 2_677 .
O14 Na1 V2 143.72(8) 2_677 .
O14 Na1 V2 36.28(8) . .
V3 Na1 V2 123.41(2) 2_677 .
V3 Na1 V2 56.59(2) . .
V1 Na1 V2 123.30(2) 2_677 .
V1 Na1 V2 56.70(2) . .
O11 Na1 V2 75.07(8) 2_677 2_677
O11 Na1 V2 104.93(8) . 2_677
O17 Na1 V2 144.02(7) . 2_677
O17 Na1 V2 35.98(7) 2_677 2_677
O14 Na1 V2 36.28(8) 2_677 2_677
O14 Na1 V2 143.72(8) . 2_677
V3 Na1 V2 56.59(2) 2_677 2_677
V3 Na1 V2 123.41(2) . 2_677
V1 Na1 V2 56.70(2) 2_677 2_677
V1 Na1 V2 123.30(2) . 2_677
V2 Na1 V2 180.0 . 2_677
C12 O14 V2 117.0(3) . .
C12 O14 V1 116.3(3) . .
V2 O14 V1 104.41(14) . .
C12 O14 Na1 121.9(3) . .
V2 O14 Na1 97.58(11) . .
V1 O14 Na1 96.01(12) . .
C14 O15 V1 116.7(3) . .
C14 O15 V5 119.4(3) . .
V1 O15 V5 108.76(14) . .
C25 O19 V6 120.4(3) . .
C25 O19 V2 116.6(3) . .
V6 O19 V2 109.54(17) . .
C2 O12 V1 116.8(3) . .
C2 O12 V4 118.8(3) . .
V1 O12 V4 109.22(16) . .
C1 O11 V3 116.3(3) . .
C1 O11 V1 116.0(3) . .
V3 O11 V1 105.23(15) . .
C1 O11 Na1 119.2(3) . .
V3 O11 Na1 97.93(13) . .
V1 O11 Na1 99.20(13) . .
C23 O17 V3 116.6(3) . .
C23 O17 V2 116.3(3) . .
V3 O17 V2 104.28(14) . .
C23 O17 Na1 121.2(3) . .
V3 O17 Na1 96.02(13) . .
V2 O17 Na1 98.83(12) . .
V2 O1 V3 95.60(13) . .
V2 O1 V1 96.43(13) . .
V3 O1 V1 96.04(13) . .
V2 O1 V4 169.17(16) . .
V3 O1 V4 90.88(12) . .
V1 O1 V4 91.49(12) . .
V2 O1 V5 91.59(11) . .
V3 O1 V5 169.38(17) . .
V1 O1 V5 90.90(11) . .
V4 O1 V5 80.89(10) . .
V2 O1 V6 90.39(12) . .
V3 O1 V6 91.15(11) . .
V1 O1 V6 169.54(16) . .
V4 O1 V6 80.79(11) . .
V5 O1 V6 80.97(10) . .
C3 O13 V3 116.1(3) . .
C3 O13 V4 119.6(3) . .
V3 O13 V4 109.39(16) . .
C13 O16 V5 120.3(3) . .
C13 O16 V2 115.2(3) . .
V5 O16 V2 109.58(15) . .
C24 O18 V3 117.1(3) . .
C24 O18 V6 118.1(3) . .
V3 O18 V6 109.25(15) . .
V5 O2 V4 117.20(18) . .
V6 O4 V5 117.05(19) . .
V4 O3 V6 117.36(19) . .
C16 N22 C15 124.4(5) . .
C16 N22 H22 117.8 . .
C15 N22 H22 117.8 . .
O41 C46 C48 112.2(4) . .
O41 C46 H46A 109.2 . .
C48 C46 H46A 109.2 . .
O41 C46 H46B 109.2 . .
C48 C46 H46B 109.2 . .
H46A C46 H46B 107.9 . .
C49 N47 C48 125.6(5) . .
C49 N47 H47 117.2 . .
C48 N47 H47 117.2 . .
O40 C47 C48 112.5(4) . .
O40 C47 H47A 109.1 . .
C48 C47 H47A 109.1 . .
O40 C47 H47B 109.1 . .
C48 C47 H47B 109.1 . .
H47A C47 H47B 107.8 . .
C27 N24 C26 125.1(5) . .
C27 N24 H24 117.5 . .
C26 N24 H24 117.5 . .
C5 N20 C4 125.5(5) . .
C5 N20 H20 117.2 . .
C4 N20 H20 117.2 . .
O39 C45 C48 113.9(4) . .
O39 C45 H45A 108.8 . .
C48 C45 H45A 108.8 . .
O39 C45 H45B 108.8 . .
C48 C45 H45B 108.8 . .
H45A C45 H45B 107.7 . .
C60 N49A C59 124.4(6) . .
C60 N49A H49A 117.8 . .
C59 N49A H49A 117.8 . .
C67 N49B C59 132.2(7) . .
C67 N49B H49B 113.9 . .
C59 N49B H49B 113.9 . .
O38 C36 C37 113.1(4) . .
O38 C36 H36A 109.0 . .
C37 C36 H36A 109.0 . .
O38 C36 H36B 109.0 . .
C37 C36 H36B 109.0 . .
H36A C36 H36B 107.8 . .
C38 N45 C37 125.9(5) . .
C38 N45 H45 117.0 . .
C37 N45 H45 117.0 . .
O16 C13 C15 112.4(4) . .
O16 C13 H13A 109.1 . .
C15 C13 H13A 109.1 . .
O16 C13 H13B 109.1 . .
C15 C13 H13B 109.1 . .
H13A C13 H13B 107.8 . .
C90 C91 C92 110.7(5) . .
C90 C91 H91A 109.5 . .
C92 C91 H91A 109.5 . .
C90 C91 H91B 109.5 . .
C92 C91 H91B 109.5 . .
H91A C91 H91B 108.1 . .
C98 N2 C94 111.7(5) . .
C98 N2 C103 111.7(5) . .
C94 N2 C103 107.9(5) . .
C98 N2 C90 106.7(5) . .
C94 N2 C90 109.5(4) . .
C103 N2 C90 109.3(5) . .
O15 C14 C15 112.3(4) . .
O15 C14 H14A 109.1 . .
C15 C14 H14A 109.1 . .
O15 C14 H14B 109.1 . .
C15 C14 H14B 109.1 . .
H14A C14 H14B 107.9 . .
O13 C3 C4 112.8(4) . .
O13 C3 H3A 109.0 . .
C4 C3 H3A 109.0 . .
O13 C3 H3B 109.0 . .
C4 C3 H3B 109.0 . .
H3A C3 H3B 107.8 . .
N47 C48 C47 109.3(4) . .
N47 C48 C46 109.3(4) . .
C47 C48 C46 110.2(4) . .
N47 C48 C45 105.0(4) . .
C47 C48 C45 112.1(4) . .
C46 C48 C45 110.8(4) . .
O14 C12 C15 113.8(4) . .
O14 C12 H12A 108.8 . .
C15 C12 H12A 108.8 . .
O14 C12 H12B 108.8 . .
C15 C12 H12B 108.8 . .
H12A C12 H12B 107.7 . .
O37 C35 C37 112.9(4) . .
O37 C35 H35A 109.0 . .
C37 C35 H35A 109.0 . .
O37 C35 H35B 109.0 . .
C37 C35 H35B 109.0 . .
H35A C35 H35B 107.8 . .
N45 C37 C36 110.1(4) . .
N45 C37 C35 109.5(4) . .
C36 C37 C35 109.0(4) . .
N45 C37 C34 105.4(4) . .
C36 C37 C34 111.2(4) . .
C35 C37 C34 111.7(4) . .
N20 C4 C3 110.1(4) . .
N20 C4 C2 110.1(4) . .
C3 C4 C2 110.1(4) . .
N20 C4 C1 103.8(4) . .
C3 C4 C1 111.8(4) . .
C2 C4 C1 110.7(4) . .
O43 C57 C59 112.3(4) . .
O43 C57 H57A 109.1 . .
C59 C57 H57A 109.1 . .
O43 C57 H57B 109.1 . .
C59 C57 H57B 109.1 . .
H57A C57 H57B 107.9 . .
O48 C49 N47 123.3(5) . .
O48 C49 C50 123.2(6) . .
N47 C49 C50 113.4(6) . .
O42 C56 C59 113.5(4) . .
O42 C56 H56A 108.9 . .
C59 C56 H56A 108.9 . .
O42 C56 H56B 108.9 . .
C59 C56 H56B 108.9 . .
H56A C56 H56B 107.7 . .
N24 C26 C25 109.5(4) . .
N24 C26 C23 104.9(4) . .
C25 C26 C23 111.6(4) . .
N24 C26 C24 109.0(4) . .
C25 C26 C24 110.1(4) . .
C23 C26 C24 111.6(5) . .
C82 N1 C78 111.7(5) . .
C82 N1 C74 111.0(5) . .
C78 N1 C74 105.8(4) . .
C82 N1 C86 106.7(4) . .
C78 N1 C86 110.3(5) . .
C74 N1 C86 111.4(5) . .
O23 C16 N22 124.5(5) . .
O23 C16 C17 120.9(5) . .
N22 C16 C17 114.5(5) . .
O11 C1 C4 113.5(4) . .
O11 C1 H1A 108.9 . .
C4 C1 H1A 108.9 . .
O11 C1 H1B 108.9 . .
C4 C1 H1B 108.9 . .
H1A C1 H1B 107.7 . .
O19 C25 C26 111.2(4) . .
O19 C25 H25A 109.4 . .
C26 C25 H25A 109.4 . .
O19 C25 H25B 109.4 . .
C26 C25 H25B 109.4 . .
H25A C25 H25B 108.0 . .
O21 C5 N20 124.0(6) . .
O21 C5 C6 121.7(6) . .
N20 C5 C6 114.2(6) . .
C119 N3 C111 113.1(6) . .
C119 N3 C107 105.5(5) . .
C111 N3 C107 110.6(5) . .
C119 N3 C115 109.5(6) . .
C111 N3 C115 107.4(5) . .
C107 N3 C115 110.7(6) . .
O44 C58 C59 111.9(4) . .
O44 C58 H58A 109.2 . .
C59 C58 H58A 109.2 . .
O44 C58 H58B 109.2 . .
C59 C58 H58B 109.2 . .
H58A C58 H58B 107.9 . .
O17 C23 C26 114.2(4) . .
O17 C23 H23A 108.7 . .
C26 C23 H23A 108.7 . .
O17 C23 H23B 108.7 . .
C26 C23 H23B 108.7 . .
H23A C23 H23B 107.6 . .
C43 C42 C41 120.0(6) . .
C43 C42 H42 120.0 . .
C41 C42 H42 120.0 . .
N49B C59 C58 110.7(4) . .
N49A C59 C58 110.7(4) . .
N49B C59 C57 107.2(4) . .
N49A C59 C57 107.2(4) . .
C58 C59 C57 110.3(4) . .
N49B C59 C56 104.7(4) . .
N49A C59 C56 104.7(4) . .
C58 C59 C56 113.2(4) . .
C57 C59 C56 110.4(4) . .
O36 C34 C37 114.9(4) . .
O36 C34 H34A 108.5 . .
C37 C34 H34A 108.5 . .
O36 C34 H34B 108.5 . .
C37 C34 H34B 108.5 . .
H34A C34 H34B 107.5 . .
O12 C2 C4 113.6(4) . .
O12 C2 H2A 108.9 . .
C4 C2 H2A 108.9 . .
O12 C2 H2B 108.9 . .
C4 C2 H2B 108.9 . .
H2A C2 H2B 107.7 . .
N22 C15 C14 109.3(4) . .
N22 C15 C13 107.6(4) . .
C14 C15 C13 110.9(5) . .
N22 C15 C12 105.7(4) . .
C14 C15 C12 111.2(4) . .
C13 C15 C12 111.9(4) . .
C40 C39 C44 118.2(6) . .
C40 C39 C38 118.0(6) . .
C44 C39 C38 123.8(5) . .
C39 C44 C43 120.3(6) . .
C39 C44 H44 119.8 . .
C43 C44 H44 119.8 . .
C41 C40 C39 121.2(6) . .
C41 C40 H40 119.4 . .
C39 C40 H40 119.4 . .
C91 C90 N2 115.8(5) . .
C91 C90 H90A 108.3 . .
N2 C90 H90A 108.3 . .
C91 C90 H90B 108.3 . .
N2 C90 H90B 108.3 . .
H90A C90 H90B 107.4 . .
O18 C24 C26 112.3(4) . .
O18 C24 H24A 109.1 . .
C26 C24 H24A 109.1 . .
O18 C24 H24B 109.1 . .
C26 C24 H24B 109.1 . .
H24A C24 H24B 107.9 . .
O46 C38 N45 123.2(5) . .
O46 C38 C39 120.4(5) . .
N45 C38 C39 116.3(5) . .
C55 C50 C51 119.0(6) . .
C55 C50 C49 117.4(7) . .
C51 C50 C49 123.1(6) . .
C75 C74 N1 116.2(5) . .
C75 C74 H74A 108.2 . .
N1 C74 H74A 108.2 . .
C75 C74 H74B 108.2 . .
N1 C74 H74B 108.2 . .
H74A C74 H74B 107.4 . .
C87 C86 N1 116.9(5) . .
C87 C86 H86A 108.1 . .
N1 C86 H86A 108.1 . .
C87 C86 H86B 108.1 . .
N1 C86 H86B 108.1 . .
H86A C86 H86B 107.3 . .
C74 C75 C76 110.2(5) . .
C74 C75 H75A 109.6 . .
C76 C75 H75A 109.6 . .
C74 C75 H75B 109.6 . .
C76 C75 H75B 109.6 . .
H75A C75 H75B 108.1 . .
N2 C94 C95 115.8(5) . .
N2 C94 H94A 108.3 . .
C95 C94 H94A 108.3 . .
N2 C94 H94B 108.3 . .
C95 C94 H94B 108.3 . .
H94A C94 H94B 107.4 . .
C8 C7 C6 122.0(7) . .
C8 C7 H7 119.0 . .
C6 C7 H7 119.0 . .
C11 C6 C7 118.2(7) . .
C11 C6 C5 118.5(7) . .
C7 C6 C5 123.0(6) . .
O25 C27 N24 123.2(6) . .
O25 C27 C28A 117.4(14) . .
N24 C27 C28A 118.3(13) . .
O25 C27 C28B 121.4(10) . .
N24 C27 C28B 115.4(10) . .
N2 C98 C99 116.0(5) . .
N2 C98 H98A 108.3 . .
C99 C98 H98A 108.3 . .
N2 C98 H98B 108.3 . .
C99 C98 H98B 108.3 . .
H98A C98 H98B 107.4 . .
C42 C41 C40 120.3(6) . .
C42 C41 H41 119.8 . .
C40 C41 H41 119.8 . .
C94 C95 C96 110.2(5) . .
C94 C95 H95A 109.6 . .
C96 C95 H95A 109.6 . .
C94 C95 H95B 109.6 . .
C96 C95 H95B 109.6 . .
H95A C95 H95B 108.1 . .
C75 C76 C77 113.1(6) . .
C75 C76 H76A 109.0 . .
C77 C76 H76A 109.0 . .
C75 C76 H76B 109.0 . .
C77 C76 H76B 109.0 . .
H76A C76 H76B 107.8 . .
C42 C43 C44 120.0(7) . .
C42 C43 H43 120.0 . .
C44 C43 H43 120.0 . .
N3 C111 C112 115.8(5) . .
N3 C111 H11A 108.3 . .
C112 C111 H11A 108.3 . .
N3 C111 H11B 108.3 . .
C112 C111 H11B 108.3 . .
H11A C111 H11B 107.4 . .
C86 C87 C88 109.4(6) . .
C86 C87 H87A 109.8 . .
C88 C87 H87A 109.8 . .
C86 C87 H87B 109.8 . .
C88 C87 H87B 109.8 . .
H87A C87 H87B 108.2 . .
C22 C17 C18 116.8(7) . .
C22 C17 C16 119.1(7) . .
C18 C17 C16 123.7(6) . .
N2 C103 C102 115.6(6) . .
N2 C103 H10G 108.4 . .
C102 C103 H10G 108.4 . .
N2 C103 H10H 108.4 . .
C102 C103 H10H 108.4 . .
H10G C103 H10H 107.4 . .
C91 C92 C93 112.8(6) . .
C91 C92 H92A 109.0 . .
C93 C92 H92A 109.0 . .
C91 C92 H92B 109.0 . .
C93 C92 H92B 109.0 . .
H92A C92 H92B 107.8 . .
C50 C51 C52 120.4(6) . .
C50 C51 H51 119.8 . .
C52 C51 H51 119.8 . .
C76 C77 H77A 109.5 . .
C76 C77 H77B 109.5 . .
H77A C77 H77B 109.5 . .
C76 C77 H77C 109.5 . .
H77A C77 H77C 109.5 . .
H77B C77 H77C 109.5 . .
C112 C113 C114 114.1(7) . .
C112 C113 H11C 108.7 . .
C114 C113 H11C 108.7 . .
C112 C113 H11D 108.7 . .
C114 C113 H11D 108.7 . .
H11C C113 H11D 107.6 . .
C98 C99 C100 109.7(6) . .
C98 C99 H99A 109.7 . .
C100 C99 H99A 109.7 . .
C98 C99 H99B 109.7 . .
C100 C99 H99B 109.7 . .
H99A C99 H99B 108.2 . .
C96 C97 H97A 109.5 . .
C96 C97 H97B 109.5 . .
H97A C97 H97B 109.5 . .
C96 C97 H97C 109.5 . .
H97A C97 H97C 109.5 . .
H97B C97 H97C 109.5 . .
C111 C112 C113 110.2(6) . .
C111 C112 H11E 109.6 . .
C113 C112 H11E 109.6 . .
C111 C112 H11F 109.6 . .
C113 C112 H11F 109.6 . .
H11E C112 H11F 108.1 . .
C101 C100 C99 115.2(7) . .
C101 C100 H10I 108.5 . .
C99 C100 H10I 108.5 . .
C101 C100 H10J 108.5 . .
C99 C100 H10J 108.5 . .
H10I C100 H10J 107.5 . .
N1 C78 C79 114.7(5) . .
N1 C78 H78A 108.6 . .
C79 C78 H78A 108.6 . .
N1 C78 H78B 108.6 . .
C79 C78 H78B 108.6 . .
H78A C78 H78B 107.6 . .
C116 C115 N3 118.6(6) . .
C116 C115 H11G 107.7 . .
N3 C115 H11G 107.7 . .
C116 C115 H11H 107.7 . .
N3 C115 H11H 107.7 . .
H11G C115 H11H 107.1 . .
C7 C8 C9 119.6(8) . .
C7 C8 H8 120.2 . .
C9 C8 H8 120.2 . .
N1 C82 C83 116.2(5) . .
N1 C82 H82A 108.2 . .
C83 C82 H82A 108.2 . .
N1 C82 H82B 108.2 . .
C83 C82 H82B 108.2 . .
H82A C82 H82B 107.4 . .
C113 C114 H11I 109.5 . .
C113 C114 H11J 109.5 . .
H11I C114 H11J 109.5 . .
C113 C114 H11K 109.5 . .
H11I C114 H11K 109.5 . .
H11J C114 H11K 109.5 . .
C50 C55 C54 121.5(8) . .
C50 C55 H55 119.3 . .
C54 C55 H55 119.3 . .
C53 C52 C51 119.1(7) . .
C53 C52 H52 120.5 . .
C51 C52 H52 120.5 . .
C92 C93 H93A 109.5 . .
C92 C93 H93B 109.5 . .
H93A C93 H93B 109.5 . .
C92 C93 H93C 109.5 . .
H93A C93 H93C 109.5 . .
H93B C93 H93C 109.5 . .
N3 C119 C120 114.2(6) . .
N3 C119 H11L 108.7 . .
C120 C119 H11L 108.7 . .
N3 C119 H11M 108.7 . .
C120 C119 H11M 108.7 . .
H11L C119 H11M 107.6 . .
C80B C79 C78 112.7(6) . .
C80A C79 C78 112.7(6) . .
C80A C79 H79A 109.1 . .
C78 C79 H79A 109.1 . .
C80A C79 H79B 109.1 . .
C78 C79 H79B 109.1 . .
H79A C79 H79B 107.8 . .
C80B C79 H79C 109.1 . .
C78 C79 H79C 109.1 . .
C80B C79 H79D 109.1 . .
C78 C79 H79D 109.1 . .
H79C C79 H79D 107.8 . .
C52 C53 C54 121.8(8) . .
C52 C53 H53 119.1 . .
C54 C53 H53 119.1 . .
C97 C96 C95 111.8(6) . .
C97 C96 H96A 109.3 . .
C95 C96 H96A 109.3 . .
C97 C96 H96B 109.3 . .
C95 C96 H96B 109.3 . .
H96A C96 H96B 107.9 . .
C118 C117 C116 111.9(8) . .
C118 C117 H11N 109.2 . .
C116 C117 H11N 109.2 . .
C118 C117 H11O 109.2 . .
C116 C117 H11O 109.2 . .
H11N C117 H11O 107.9 . .
C104 C102 C103 111.9(7) . .
C104 C102 H10K 109.2 . .
C103 C102 H10K 109.2 . .
C104 C102 H10L 109.2 . .
C103 C102 H10L 109.2 . .
H10K C102 H10L 107.9 . .
C108 C107 N3 114.2(5) . .
C108 C107 H10A 108.7 . .
N3 C107 H10A 108.7 . .
C108 C107 H10B 108.7 . .
N3 C107 H10B 108.7 . .
H10A C107 H10B 107.6 . .
C107 C108 C109 112.4(6) . .
C107 C108 H10C 109.1 . .
C109 C108 H10C 109.1 . .
C107 C108 H10D 109.1 . .
C109 C108 H10D 109.1 . .
H10C C108 H10D 107.9 . .
C17 C22 C21 122.5(9) . .
C17 C22 H22A 118.7 . .
C21 C22 H22A 118.7 . .
C115 C116 C117 109.8(7) . .
C115 C116 H11P 109.7 . .
C117 C116 H11P 109.7 . .
C115 C116 H11Q 109.7 . .
C117 C116 H11Q 109.7 . .
H11P C116 H11Q 108.2 . .
C109 C110 H11R 109.5 . .
C109 C110 H11S 109.5 . .
H11R C110 H11S 109.5 . .
C109 C110 H11T 109.5 . .
H11R C110 H11T 109.5 . .
H11S C110 H11T 109.5 . .
C89 C88 C87 114.4(8) . .
C89 C88 H88A 108.7 . .
C87 C88 H88A 108.7 . .
C89 C88 H88B 108.7 . .
C87 C88 H88B 108.7 . .
H88A C88 H88B 107.6 . .
C17 C18 C19 122.1(9) . .
C17 C18 H18 118.9 . .
C19 C18 H18 118.9 . .
C110 C109 C108 114.7(7) . .
C110 C109 H10E 108.6 . .
C108 C109 H10E 108.6 . .
C110 C109 H10F 108.6 . .
C108 C109 H10F 108.6 . .
H10E C109 H10F 107.6 . .
C53 C54 C55 118.0(9) . .
C53 C54 H54 121.0 . .
C55 C54 H54 121.0 . .
C6 C11 C10 119.9(9) . .
C6 C11 H11 120.1 . .
C10 C11 H11 120.1 . .
C82 C83 C84 110.3(6) . .
C82 C83 H83A 109.6 . .
C84 C83 H83A 109.6 . .
C82 C83 H83B 109.6 . .
C84 C83 H83B 109.6 . .
H83A C83 H83B 108.1 . .
C62 C61 C66 120.0 . .
C62 C61 C60 116.1(6) . .
C66 C61 C60 123.9(6) . .
C63 C62 C61 120.0 . .
C63 C62 H62 120.0 . .
C61 C62 H62 120.0 . .
C62 C63 C64 120.0 . .
C62 C63 H63 120.0 . .
C64 C63 H63 120.0 . .
C65 C64 C63 120.0 . .
C65 C64 H64 120.0 . .
C63 C64 H64 120.0 . .
C66 C65 C64 120.0 . .
C66 C65 H65 120.0 . .
C64 C65 H65 120.0 . .
C65 C66 C61 120.0 . .
C65 C66 H66 120.0 . .
C61 C66 H66 120.0 . .
C20 C21 C22 120.8(9) . .
C20 C21 H21 119.6 . .
C22 C21 H21 119.6 . .
C83 C84 C85 114.7(8) . .
C83 C84 H84A 108.6 . .
C85 C84 H84A 108.6 . .
C83 C84 H84B 108.6 . .
C85 C84 H84B 108.6 . .
H84A C84 H84B 107.6 . .
C21 C20 C19 118.8(9) . .
C21 C20 H20A 120.6 . .
C19 C20 H20A 120.6 . .
C10 C9 C8 119.9(8) . .
C10 C9 H9 120.0 . .
C8 C9 H9 120.0 . .
C123 C120 C119 119(3) . .
C121 C120 C119 101.7(12) . .
C121 C120 H12C 111.4 . .
C119 C120 H12C 111.4 . .
C121 C120 H12D 111.4 . .
C119 C120 H12D 111.4 . .
H12C C120 H12D 109.3 . .
C123 C120 H12E 107.5 . .
C119 C120 H12E 107.5 . .
C123 C120 H12F 107.5 . .
C119 C120 H12F 107.5 . .
H12E C120 H12F 107.0 . .
C18 C19 C20 118.4(10) . .
C18 C19 H19 120.8 . .
C20 C19 H19 120.8 . .
C9 C10 C11 119.8(9) . .
C9 C10 H10 120.1 . .
C11 C10 H10 120.1 . .
C106 C104 C102 122(2) . .
C105 C104 C102 119.8(15) . .
C105 C104 H10M 107.4 . .
C102 C104 H10M 107.4 . .
C105 C104 H10N 107.4 . .
C102 C104 H10N 107.4 . .
H10M C104 H10N 106.9 . .
C106 C104 H10O 106.8 . .
C102 C104 H10O 106.8 . .
C106 C104 H10P 106.8 . .
C102 C104 H10P 106.8 . .
H10O C104 H10P 106.6 . .
O50 C60 N49A 126.2(8) . .
O50 C60 C61 119.9(7) . .
N49A C60 C61 113.9(8) . .
C100 C101 H10Q 109.5 . .
C100 C101 H10R 109.5 . .
H10Q C101 H10R 109.5 . .
C100 C101 H10S 109.5 . .
H10Q C101 H10S 109.5 . .
H10R C101 H10S 109.5 . .
C84 C85 H85A 109.5 . .
C84 C85 H85B 109.5 . .
H85A C85 H85B 109.5 . .
C84 C85 H85C 109.5 . .
H85A C85 H85C 109.5 . .
H85B C85 H85C 109.5 . .
C117 C118 H11U 109.5 . .
C117 C118 H11V 109.5 . .
H11U C118 H11V 109.5 . .
C117 C118 H11W 109.5 . .
H11U C118 H11W 109.5 . .
H11V C118 H11W 109.5 . .
C122 C121 C120 109.9(18) . .
C122 C121 H12G 109.7 . .
C120 C121 H12G 109.7 . .
C122 C121 H12H 109.7 . .
C120 C121 H12H 109.7 . .
H12G C121 H12H 108.2 . .
C88 C89 H89A 109.5 . .
C88 C89 H89B 109.5 . .
H89A C89 H89B 109.5 . .
C88 C89 H89C 109.5 . .
H89A C89 H89C 109.5 . .
H89B C89 H89C 109.5 . .
C121 C122 H12I 109.5 . .
C121 C122 H12J 109.5 . .
H12I C122 H12J 109.5 . .
C121 C122 H12K 109.5 . .
H12I C122 H12K 109.5 . .
H12J C122 H12K 109.5 . .
O51 C67 N49B 121.0(11) . .
O51 C67 C68 117.2(13) . .
N49B C67 C68 121.8(12) . .
C69 C68 C73 120.0 . .
C69 C68 C67 118.8(9) . .
C73 C68 C67 121.2(9) . .
C68 C69 C70 120.0 . .
C68 C69 H69 120.0 . .
C70 C69 H69 120.0 . .
C71 C70 C69 120.0 . .
C71 C70 H70 120.0 . .
C69 C70 H70 120.0 . .
C70 C71 C72 120.0 . .
C70 C71 H71 120.0 . .
C72 C71 H71 120.0 . .
C73 C72 C71 120.0 . .
C73 C72 H72 120.0 . .
C71 C72 H72 120.0 . .
C72 C73 C68 120.0 . .
C72 C73 H73 120.0 . .
C68 C73 H73 120.0 . .
C104 C105 H10T 109.5 . .
C104 C105 H10U 109.5 . .
H10T C105 H10U 109.5 . .
C104 C105 H10V 109.5 . .
H10T C105 H10V 109.5 . .
H10U C105 H10V 109.5 . .
C104 C106 H10W 109.5 . .
C104 C106 H10X 109.5 . .
H10W C106 H10X 109.5 . .
C104 C106 H10Y 109.5 . .
H10W C106 H10Y 109.5 . .
H10X C106 H10Y 109.5 . .
C124 C123 C120 124(3) . .
C124 C123 H12L 106.3 . .
C120 C123 H12L 106.3 . .
C124 C123 H12M 106.3 . .
C120 C123 H12M 106.3 . .
H12L C123 H12M 106.4 . .
C123 C124 H12N 109.5 . .
C123 C124 H12O 109.5 . .
H12N C124 H12O 109.5 . .
C123 C124 H12P 109.5 . .
H12N C124 H12P 109.5 . .
H12O C124 H12P 109.5 . .
C33A C28A C27 128(2) . .
C33A C28A C29A 117(2) . .
C27 C28A C29A 115(2) . .
C30A C29A C28A 118(2) . .
C30A C29A H29A 121.0 . .
C28A C29A H29A 121.0 . .
C29A C30A C31A 125(2) . .
C29A C30A H30A 117.3 . .
C31A C30A H30A 117.3 . .
C32A C31A C30A 117(2) . .
C32A C31A H31A 121.5 . .
C30A C31A H31A 121.5 . .
C31A C32A C33A 121(2) . .
C31A C32A H32A 119.7 . .
C33A C32A H32A 119.7 . .
C28A C33A C32A 122.2(18) . .
C28A C33A H33A 118.9 . .
C32A C33A H33A 118.9 . .
C29B C28B C33B 120(2) . .
C29B C28B C27 116.3(16) . .
C33B C28B C27 123.5(18) . .
C28B C29B C30B 122.3(18) . .
C28B C29B H29B 118.8 . .
C30B C29B H29B 118.8 . .
C31B C30B C29B 117.0(18) . .
C31B C30B H30B 121.5 . .
C29B C30B H30B 121.5 . .
C32B C33B C28B 118.0(15) . .
C32B C33B H33B 121.0 . .
C28B C33B H33B 121.0 . .
C33B C32B C31B 120.8(14) . .
C33B C32B H32B 119.6 . .
C31B C32B H32B 119.6 . .
C30B C31B C32B 121.7(19) . .
C30B C31B H31B 119.2 . .
C32B C31B H31B 119.2 . .
C79 C80A C81A 117.6(7) . .
C79 C80A H80A 107.9 . .
C81A C80A H80A 107.9 . .
C79 C80A H80B 107.9 . .
C81A C80A H80B 107.9 . .
H80A C80A H80B 107.2 . .
C80A C81A H81A 109.5 . .
C80A C81A H81B 109.5 . .
H81A C81A H81B 109.5 . .
C80A C81A H81C 109.5 . .
H81A C81A H81C 109.5 . .
H81B C81A H81C 109.5 . .
C81B C80B C79 97.4(14) . .
C81B C80B H80C 112.3 . .
C79 C80B H80C 112.3 . .
C81B C80B H80D 112.3 . .
C79 C80B H80D 112.3 . .
H80C C80B H80D 109.9 . .
C80B C81B H81D 109.5 . .
C80B C81B H81E 109.5 . .
H81D C81B H81E 109.5 . .
C80B C81B H81F 109.5 . .
H81D C81B H81F 109.5 . .
H81E C81B H81F 109.5 . .

loop_
_geom_bond_atom_site_label_1
_geom_bond_atom_site_label_2
_geom_bond_distance
_geom_bond_site_symmetry_2
V8 O35 1.626(4) .
V8 O43 2.002(3) .
V8 O37 2.005(3) .
V8 O42 2.024(3) .
V8 O36 2.026(3) .
V8 O26 2.160(3) .
V8 Na2 3.3873(9) .
V7 O33 1.621(4) .
V7 O41 1.998(4) .
V7 O44 2.012(3) .
V7 O42 2.017(3) .
V7 O39 2.041(3) .
V7 O26 2.176(3) .
V7 Na2 3.3860(9) .
V9 O31 1.609(3) .
V9 O38 2.006(4) .
V9 O40 2.012(4) .
V9 O39 2.026(3) .
V9 O36 2.038(3) .
V9 O26 2.180(3) .
V9 Na2 3.3685(9) .
V12 O34 1.594(3) .
V12 O27 1.828(4) .
V12 O28 1.833(4) .
V12 O43 1.994(4) .
V12 O44 2.010(4) .
V12 O26 2.405(3) .
V11 O30 1.593(4) .
V11 O29 1.800(4) .
V11 O27 1.828(3) .
V11 O38 1.994(3) .
V11 O37 2.011(4) .
V11 O26 2.377(3) .
V11 V10 3.1165(13) .
V10 O32 1.602(4) .
V10 O28 1.820(3) .
V10 O29 1.843(4) .
V10 O41 2.005(3) .
V10 O40 2.005(3) .
V10 O26 2.405(3) .
Na2 O36 2.437(3) .
Na2 O36 2.437(3) 2_666
Na2 O42 2.447(3) 2_666
Na2 O42 2.447(3) .
Na2 O39 2.447(3) .
Na2 O39 2.447(3) 2_666
Na2 V9 3.3686(9) 2_666
Na2 V7 3.3860(9) 2_666
Na2 V8 3.3874(9) 2_666
O36 C34 1.427(6) .
O39 C45 1.431(5) .
O37 C35 1.424(6) .
O40 C47 1.449(6) .
O42 C56 1.455(5) .
O41 C46 1.429(5) .
O44 C58 1.436(6) .
O38 C36 1.433(6) .
O43 C57 1.430(6) .
V1 O6 1.631(4) .
V1 O12 1.995(4) .
V1 O15 1.999(3) .
V1 O11 2.033(3) .
V1 O14 2.047(3) .
V1 O1 2.170(3) .
V1 Na1 3.3829(9) .
V2 O8 1.615(4) .
V2 O19 2.001(4) .
V2 O16 2.013(3) .
V2 O17 2.033(3) .
V2 O14 2.042(3) .
V2 O1 2.162(3) .
V2 Na1 3.4200(9) .
V5 O7 1.592(3) .
V5 O2 1.816(4) .
V5 O4 1.836(4) .
V5 O16 1.999(4) .
V5 O15 2.016(4) .
V5 O1 2.404(3) .
V5 V4 3.1174(13) .
V4 O5 1.593(4) .
V4 O3 1.812(4) .
V4 O2 1.837(3) .
V4 O13 1.999(3) .
V4 O12 2.026(4) .
V4 O1 2.401(3) .
V4 V6 3.1151(14) .
V3 O10 1.610(3) .
V3 O18 1.984(4) .
V3 O13 1.995(4) .
V3 O11 2.025(3) .
V3 O17 2.029(3) .
V3 O1 2.168(3) .
V3 Na1 3.3454(9) .
V6 O9 1.596(4) .
V6 O4 1.826(4) .
V6 O3 1.834(4) .
V6 O19 1.973(4) .
V6 O18 2.027(3) .
V6 O1 2.406(3) .
Na1 O11 2.398(3) 2_677
Na1 O11 2.398(3) .
Na1 O17 2.455(3) .
Na1 O17 2.455(3) 2_677
Na1 O14 2.488(3) 2_677
Na1 O14 2.488(3) .
Na1 V3 3.3454(9) 2_677
Na1 V1 3.3828(9) 2_677
Na1 V2 3.4201(9) 2_677
O14 C12 1.429(5) .
O15 C14 1.439(6) .
O19 C25 1.447(6) .
O12 C2 1.408(6) .
O11 C1 1.449(6) .
O17 C23 1.436(6) .
O13 C3 1.430(6) .
O16 C13 1.435(6) .
O18 C24 1.436(6) .
N22 C16 1.368(6) .
N22 C15 1.476(6) .
N22 H22 0.8600 .
O23 C16 1.217(7) .
O48 C49 1.219(7) .
O21 C5 1.254(7) .
O46 C38 1.226(6) .
C46 C48 1.539(7) .
C46 H46A 0.9700 .
C46 H46B 0.9700 .
N47 C49 1.391(7) .
N47 C48 1.467(6) .
N47 H47 0.8600 .
C47 C48 1.529(7) .
C47 H47A 0.9700 .
C47 H47B 0.9700 .
N24 C27 1.354(7) .
N24 C26 1.472(6) .
N24 H24 0.8600 .
N20 C5 1.348(7) .
N20 C4 1.475(7) .
N20 H20 0.8600 .
C45 C48 1.547(7) .
C45 H45A 0.9700 .
C45 H45B 0.9700 .
N49A C60 1.325(9) .
N49A C59 1.480(6) .
N49A H49A 0.8600 .
N49B C67 1.324(16) .
N49B C59 1.480(6) .
N49B H49B 0.8600 .
C36 C37 1.529(7) .
C36 H36A 0.9700 .
C36 H36B 0.9700 .
N45 C38 1.356(7) .
N45 C37 1.481(6) .
N45 H45 0.8600 .
C13 C15 1.530(7) .
C13 H13A 0.9700 .
C13 H13B 0.9700 .
O25 C27 1.243(7) .
C91 C90 1.491(8) .
C91 C92 1.517(9) .
C91 H91A 0.9700 .
C91 H91B 0.9700 .
N2 C98 1.500(7) .
N2 C94 1.506(7) .
N2 C103 1.512(8) .
N2 C90 1.538(8) .
C14 C15 1.521(7) .
C14 H14A 0.9700 .
C14 H14B 0.9700 .
C3 C4 1.523(7) .
C3 H3A 0.9700 .
C3 H3B 0.9700 .
C12 C15 1.542(7) .
C12 H12A 0.9700 .
C12 H12B 0.9700 .
C35 C37 1.537(7) .
C35 H35A 0.9700 .
C35 H35B 0.9700 .
C37 C34 1.540(7) .
C4 C2 1.534(7) .
C4 C1 1.550(7) .
C57 C59 1.537(7) .
C57 H57A 0.9700 .
C57 H57B 0.9700 .
C49 C50 1.501(8) .
C56 C59 1.550(7) .
C56 H56A 0.9700 .
C56 H56B 0.9700 .
C26 C25 1.533(7) .
C26 C23 1.545(7) .
C26 C24 1.550(7) .
N1 C82 1.507(8) .
N1 C78 1.516(8) .
N1 C74 1.522(7) .
N1 C86 1.524(7) .
C16 C17 1.508(8) .
C1 H1A 0.9700 .
C1 H1B 0.9700 .
C25 H25A 0.9700 .
C25 H25B 0.9700 .
C5 C6 1.498(9) .
N3 C119 1.508(9) .
N3 C111 1.508(8) .
N3 C107 1.521(8) .
N3 C115 1.551(9) .
C58 C59 1.531(8) .
C58 H58A 0.9700 .
C58 H58B 0.9700 .
C23 H23A 0.9700 .
C23 H23B 0.9700 .
C42 C43 1.362(8) .
C42 C41 1.363(9) .
C42 H42 0.9300 .
C34 H34A 0.9700 .
C34 H34B 0.9700 .
C2 H2A 0.9700 .
C2 H2B 0.9700 .
C39 C40 1.378(7) .
C39 C44 1.379(8) .
C39 C38 1.508(8) .
C44 C43 1.396(8) .
C44 H44 0.9300 .
C40 C41 1.371(8) .
C40 H40 0.9300 .
C90 H90A 0.9700 .
C90 H90B 0.9700 .
C24 H24A 0.9700 .
C24 H24B 0.9700 .
C50 C55 1.348(9) .
C50 C51 1.389(9) .
C74 C75 1.512(8) .
C74 H74A 0.9700 .
C74 H74B 0.9700 .
C86 C87 1.517(9) .
C86 H86A 0.9700 .
C86 H86B 0.9700 .
C75 C76 1.514(8) .
C75 H75A 0.9700 .
C75 H75B 0.9700 .
C94 C95 1.517(8) .
C94 H94A 0.9700 .
C94 H94B 0.9700 .
C7 C8 1.358(8) .
C7 C6 1.385(9) .
C7 H7 0.9300 .
C6 C11 1.350(9) .
C27 C28A 1.45(3) .
C27 C28B 1.60(2) .
C98 C99 1.513(9) .
C98 H98A 0.9700 .
C98 H98B 0.9700 .
C41 H41 0.9300 .
C95 C96 1.543(8) .
C95 H95A 0.9700 .
C95 H95B 0.9700 .
C76 C77 1.528(9) .
C76 H76A 0.9700 .
C76 H76B 0.9700 .
C43 H43 0.9300 .
C111 C112 1.510(9) .
C111 H11A 0.9700 .
C111 H11B 0.9700 .
C87 C88 1.565(10) .
C87 H87A 0.9700 .
C87 H87B 0.9700 .
C17 C22 1.356(9) .
C17 C18 1.361(10) .
C103 C102 1.530(9) .
C103 H10G 0.9700 .
C103 H10H 0.9700 .
C92 C93 1.537(9) .
C92 H92A 0.9700 .
C92 H92B 0.9700 .
C51 C52 1.398(8) .
C51 H51 0.9300 .
C77 H77A 0.9600 .
C77 H77B 0.9600 .
C77 H77C 0.9600 .
C113 C112 1.530(9) .
C113 C114 1.531(9) .
C113 H11C 0.9700 .
C113 H11D 0.9700 .
C99 C100 1.537(9) .
C99 H99A 0.9700 .
C99 H99B 0.9700 .
C97 C96 1.501(10) .
C97 H97A 0.9600 .
C97 H97B 0.9600 .
C97 H97C 0.9600 .
C112 H11E 0.9700 .
C112 H11F 0.9700 .
C100 C101 1.499(11) .
C100 H10I 0.9700 .
C100 H10J 0.9700 .
C78 C79 1.534(9) .
C78 H78A 0.9700 .
C78 H78B 0.9700 .
C115 C116 1.506(10) .
C115 H11G 0.9700 .
C115 H11H 0.9700 .
C8 C9 1.361(10) .
C8 H8 0.9300 .
C82 C83 1.512(9) .
C82 H82A 0.9700 .
C82 H82B 0.9700 .
C114 H11I 0.9600 .
C114 H11J 0.9600 .
C114 H11K 0.9600 .
C55 C54 1.411(10) .
C55 H55 0.9300 .
C52 C53 1.356(11) .
C52 H52 0.9300 .
O50 C60 1.281(11) .
C93 H93A 0.9600 .
C93 H93B 0.9600 .
C93 H93C 0.9600 .
C119 C120 1.523(10) .
C119 H11L 0.9700 .
C119 H11M 0.9700 .
C79 C80B 1.498(10) .
C79 C80A 1.498(10) .
C79 H79A 0.9700 .
C79 H79B 0.9700 .
C79 H79C 0.9700 .
C79 H79D 0.9700 .
C53 C54 1.377(12) .
C53 H53 0.9300 .
C96 H96A 0.9700 .
C96 H96B 0.9700 .
C117 C118 1.498(11) .
C117 C116 1.542(11) .
C117 H11N 0.9700 .
C117 H11O 0.9700 .
C102 C104 1.475(11) .
C102 H10K 0.9700 .
C102 H10L 0.9700 .
C107 C108 1.515(10) .
C107 H10A 0.9700 .
C107 H10B 0.9700 .
C108 C109 1.555(10) .
C108 H10C 0.9700 .
C108 H10D 0.9700 .
C22 C21 1.379(10) .
C22 H22A 0.9300 .
C116 H11P 0.9700 .
C116 H11Q 0.9700 .
C110 C109 1.498(11) .
C110 H11R 0.9600 .
C110 H11S 0.9600 .
C110 H11T 0.9600 .
C88 C89 1.506(12) .
C88 H88A 0.9700 .
C88 H88B 0.9700 .
C18 C19 1.392(10) .
C18 H18 0.9300 .
C109 H10E 0.9700 .
C109 H10F 0.9700 .
C54 H54 0.9300 .
C11 C10 1.414(12) .
C11 H11 0.9300 .
C83 C84 1.514(11) .
C83 H83A 0.9700 .
C83 H83B 0.9700 .
C61 C62 1.3900 .
C61 C66 1.3900 .
C61 C60 1.524(9) .
C62 C63 1.3900 .
C62 H62 0.9300 .
C63 C64 1.3900 .
C63 H63 0.9300 .
C64 C65 1.3900 .
C64 H64 0.9300 .
C65 C66 1.3900 .
C65 H65 0.9300 .
C66 H66 0.9300 .
C21 C20 1.327(13) .
C21 H21 0.9300 .
C84 C85 1.518(11) .
C84 H84A 0.9700 .
C84 H84B 0.9700 .
C20 C19 1.409(14) .
C20 H20A 0.9300 .
C9 C10 1.356(12) .
C9 H9 0.9300 .
C120 C123 1.484(18) .
C120 C121 1.506(14) .
C120 H12C 0.9700 .
C120 H12D 0.9700 .
C120 H12E 0.9700 .
C120 H12F 0.9700 .
C19 H19 0.9300 .
C10 H10 0.9300 .
C104 C106 1.436(17) .
C104 C105 1.442(15) .
C104 H10M 0.9700 .
C104 H10N 0.9700 .
C104 H10O 0.9700 .
C104 H10P 0.9700 .
C101 H10Q 0.9600 .
C101 H10R 0.9600 .
C101 H10S 0.9600 .
C85 H85A 0.9600 .
C85 H85B 0.9600 .
C85 H85C 0.9600 .
C118 H11U 0.9600 .
C118 H11V 0.9600 .
C118 H11W 0.9600 .
C121 C122 1.454(19) .
C121 H12G 0.9700 .
C121 H12H 0.9700 .
C89 H89A 0.9600 .
C89 H89B 0.9600 .
C89 H89C 0.9600 .
C122 H12I 0.9600 .
C122 H12J 0.9600 .
C122 H12K 0.9600 .
C67 O51 1.300(15) .
C67 C68 1.539(13) .
C68 C69 1.3900 .
C68 C73 1.3900 .
C69 C70 1.3900 .
C69 H69 0.9300 .
C70 C71 1.3900 .
C70 H70 0.9300 .
C71 C72 1.3900 .
C71 H71 0.9300 .
C72 C73 1.3900 .
C72 H72 0.9300 .
C73 H73 0.9300 .
C105 H10T 0.9600 .
C105 H10U 0.9600 .
C105 H10V 0.9600 .
C106 H10W 0.9600 .
C106 H10X 0.9600 .
C106 H10Y 0.9600 .
C123 C124 1.45(2) .
C123 H12L 0.9700 .
C123 H12M 0.9700 .
C124 H12N 0.9600 .
C124 H12O 0.9600 .
C124 H12P 0.9600 .
C28A C33A 1.38(3) .
C28A C29A 1.48(4) .
C29A C30A 1.32(3) .
C29A H29A 0.9300 .
C30A C31A 1.41(4) .
C30A H30A 0.9300 .
C31A C32A 1.36(4) .
C31A H31A 0.9300 .
C32A C33A 1.40(2) .
C32A H32A 0.9300 .
C33A H33A 0.9300 .
C28B C29B 1.29(3) .
C28B C33B 1.40(2) .
C29B C30B 1.44(3) .
C29B H29B 0.9300 .
C30B C31B 1.31(2) .
C30B H30B 0.9300 .
C33B C32B 1.365(16) .
C33B H33B 0.9300 .
C32B C31B 1.38(2) .
C32B H32B 0.9300 .
C31B H31B 0.9300 .
C80A C81A 1.512(12) .
C80A H80A 0.9700 .
C80A H80B 0.9700 .
C81A H81A 0.9600 .
C81A H81B 0.9600 .
C81A H81C 0.9600 .
C80B C81B 1.484(10) .
C80B H80C 0.9700 .
C80B H80D 0.9700 .
C81B H81D 0.9600 .
C81B H81E 0.9600 .
C81B H81F 0.9600 .

loop_
_geom_torsion_atom_site_label_1
_geom_torsion_atom_site_label_2
_geom_torsion_atom_site_label_3
_geom_torsion_atom_site_label_4
_geom_torsion
O34 V12 O27 V11 -175.7(2)
O28 V12 O27 V11 -70.1(2)
O43 V12 O27 V11 86.2(2)
O44 V12 O27 V11 17.1(5)
O26 V12 O27 V11 8.92(18)
O30 V11 O27 V12 176.7(2)
O29 V11 O27 V12 71.0(2)
O38 V11 O27 V12 -23.7(5)
O37 V11 O27 V12 -86.4(2)
O26 V11 O27 V12 -9.01(18)
V10 V11 O27 V12 41.24(17)
O32 V10 O28 V12 -175.9(2)
O29 V10 O28 V12 -69.5(2)
O41 V10 O28 V12 86.2(2)
O40 V10 O28 V12 17.0(5)
O26 V10 O28 V12 8.87(19)
V11 V10 O28 V12 -40.63(18)
O34 V12 O28 V10 175.7(2)
O27 V12 O28 V10 70.1(2)
O43 V12 O28 V10 -21.3(5)
O44 V12 O28 V10 -86.4(2)
O26 V12 O28 V10 -8.88(19)
O30 V11 O29 V10 -175.5(2)
O27 V11 O29 V10 -69.9(2)
O38 V11 O29 V10 87.5(2)
O37 V11 O29 V10 18.4(5)
O26 V11 O29 V10 9.73(18)
O32 V10 O29 V11 175.5(2)
O28 V10 O29 V11 69.4(2)
O41 V10 O29 V11 -23.0(5)
O40 V10 O29 V11 -86.9(2)
O26 V10 O29 V11 -9.67(18)
O7 V5 O2 V4 174.5(2)
O4 V5 O2 V4 69.3(2)
O16 V5 O2 V4 -20.5(5)
O15 V5 O2 V4 -87.5(2)
O1 V5 O2 V4 -10.46(19)
O5 V4 O2 V5 -176.6(2)
O3 V4 O2 V5 -69.4(2)
O13 V4 O2 V5 23.6(5)
O12 V4 O2 V5 87.2(2)
O1 V4 O2 V5 10.48(19)
V6 V4 O2 V5 -39.67(18)
O9 V6 O4 V5 176.4(2)
O3 V6 O4 V5 70.9(2)
O19 V6 O4 V5 -85.7(2)
O18 V6 O4 V5 -15.3(5)
O1 V6 O4 V5 -8.70(18)
V4 V6 O4 V5 41.39(17)
O7 V5 O4 V6 -177.3(2)
O2 V5 O4 V6 -71.0(2)
O16 V5 O4 V6 85.4(2)
O15 V5 O4 V6 20.8(5)
O1 V5 O4 V6 8.70(18)
V4 V5 O4 V6 -41.38(17)
O5 V4 O3 V6 176.73(19)
O2 V4 O3 V6 70.3(2)
O13 V4 O3 V6 -85.9(2)
O12 V4 O3 V6 -18.8(5)
O1 V4 O3 V6 -9.03(17)
V5 V4 O3 V6 41.08(17)
O9 V6 O3 V4 -176.8(2)
O4 V6 O3 V4 -71.0(2)
O19 V6 O3 V4 22.0(5)
O18 V6 O3 V4 85.8(2)
O1 V6 O3 V4 9.03(17)
V7 O41 C46 C48 -66.9(5)
V10 O41 C46 C48 68.1(5)
V10 O40 C47 C48 -66.3(5)
V9 O40 C47 C48 67.7(5)
V9 O39 C45 C48 -61.4(5)
V7 O39 C45 C48 64.1(4)
Na2 O39 C45 C48 -179.1(3)
V11 O38 C36 C37 67.9(5)
V9 O38 C36 C37 -66.6(5)
V5 O16 C13 C15 66.2(5)
V2 O16 C13 C15 -68.5(5)
V1 O15 C14 C15 67.3(5)
V5 O15 C14 C15 -66.9(5)
V3 O13 C3 C4 67.4(5)
V4 O13 C3 C4 -67.3(5)
C49 N47 C48 C47 -62.5(6)
C49 N47 C48 C46 58.2(6)
C49 N47 C48 C45 177.0(4)
O40 C47 C48 N47 -179.5(4)
O40 C47 C48 C46 60.4(5)
O40 C47 C48 C45 -63.5(5)
O41 C46 C48 N47 178.5(4)
O41 C46 C48 C47 -61.4(5)
O41 C46 C48 C45 63.3(5)
O39 C45 C48 N47 178.8(4)
O39 C45 C48 C47 60.3(5)
O39 C45 C48 C46 -63.3(5)
V2 O14 C12 C15 61.3(5)
V1 O14 C12 C15 -62.9(5)
Na1 O14 C12 C15 -179.3(3)
V8 O37 C35 C37 66.7(5)
V11 O37 C35 C37 -66.8(5)
C38 N45 C37 C36 66.7(6)
C38 N45 C37 C35 -53.0(7)
C38 N45 C37 C34 -173.3(5)
O38 C36 C37 N45 178.6(4)
O38 C36 C37 C35 -61.4(6)
O38 C36 C37 C34 62.1(6)
O37 C35 C37 N45 -178.8(4)
O37 C35 C37 C36 60.8(5)
O37 C35 C37 C34 -62.4(6)
C5 N20 C4 C3 -59.7(6)
C5 N20 C4 C2 61.9(6)
C5 N20 C4 C1 -179.6(5)
O13 C3 C4 N20 -178.8(4)
O13 C3 C4 C2 59.6(6)
O13 C3 C4 C1 -63.9(6)
V12 O43 C57 C59 67.1(5)
V8 O43 C57 C59 -67.3(5)
C48 N47 C49 O48 -3.4(8)
C48 N47 C49 C50 179.4(4)
V7 O42 C56 C59 -60.0(5)
V8 O42 C56 C59 64.4(5)
Na2 O42 C56 C59 -179.0(3)
C27 N24 C26 C25 -63.6(7)
C27 N24 C26 C23 176.6(5)
C27 N24 C26 C24 56.9(7)
C15 N22 C16 O23 2.9(9)
C15 N22 C16 C17 -178.2(5)
V3 O11 C1 C4 -61.6(4)
V1 O11 C1 C4 62.9(5)
Na1 O11 C1 C4 -178.5(3)
N20 C4 C1 O11 -180.0(4)
C3 C4 C1 O11 61.3(5)
C2 C4 C1 O11 -61.8(6)
V6 O19 C25 C26 -68.5(5)
V2 O19 C25 C26 68.2(5)
N24 C26 C25 O19 -179.7(4)
C23 C26 C25 O19 -64.0(6)
C24 C26 C25 O19 60.5(5)
C4 N20 C5 O21 1.9(8)
C4 N20 C5 C6 -179.7(5)
V12 O44 C58 C59 -67.0(5)
V7 O44 C58 C59 67.1(5)
V3 O17 C23 C26 61.6(5)
V2 O17 C23 C26 -62.2(5)
Na1 O17 C23 C26 177.8(3)
N24 C26 C23 O17 -179.1(4)
C25 C26 C23 O17 62.4(6)
C24 C26 C23 O17 -61.2(5)
C67 N49B C59 C58 66.7(12)
C67 N49B C59 C57 -173.0(11)
C67 N49B C59 C56 -55.6(12)
C60 N49A C59 C58 -49.8(9)
C60 N49A C59 C57 70.5(8)
C60 N49A C59 C56 -172.1(7)
O44 C58 C59 N49B 179.4(4)
O44 C58 C59 N49A 179.4(4)
O44 C58 C59 C57 60.9(5)
O44 C58 C59 C56 -63.3(6)
O43 C57 C59 N49B 178.4(4)
O43 C57 C59 N49A 178.4(4)
O43 C57 C59 C58 -61.0(5)
O43 C57 C59 C56 64.8(6)
O42 C56 C59 N49B -179.5(4)
O42 C56 C59 N49A -179.5(4)
O42 C56 C59 C58 59.8(6)
O42 C56 C59 C57 -64.3(6)
V8 O36 C34 C37 -62.3(5)
V9 O36 C34 C37 62.3(5)
Na2 O36 C34 C37 179.8(3)
N45 C37 C34 O36 179.8(4)
C36 C37 C34 O36 -61.0(5)
C35 C37 C34 O36 61.0(5)
V1 O12 C2 C4 -67.4(5)
V4 O12 C2 C4 66.9(5)
N20 C4 C2 O12 178.0(4)
C3 C4 C2 O12 -60.4(6)
C1 C4 C2 O12 63.8(6)
C16 N22 C15 C14 -62.5(7)
C16 N22 C15 C13 58.0(6)
C16 N22 C15 C12 177.7(5)
O15 C14 C15 N22 179.1(4)
O15 C14 C15 C13 60.6(5)
O15 C14 C15 C12 -64.6(6)
O16 C13 C15 N22 -179.5(4)
O16 C13 C15 C14 -60.0(5)
O16 C13 C15 C12 64.9(6)
O14 C12 C15 N22 -178.0(4)
O14 C12 C15 C14 63.5(5)
O14 C12 C15 C13 -61.2(6)
C40 C39 C44 C43 -1.2(9)
C38 C39 C44 C43 -179.7(5)
C44 C39 C40 C41 1.5(8)
C38 C39 C40 C41 -180.0(5)
C92 C91 C90 N2 -169.4(5)
C98 N2 C90 C91 -179.0(5)
C94 N2 C90 C91 60.0(7)
C103 N2 C90 C91 -58.1(6)
V3 O18 C24 C26 -66.5(5)
V6 O18 C24 C26 67.4(5)
N24 C26 C24 O18 178.1(4)
C25 C26 C24 O18 -61.8(6)
C23 C26 C24 O18 62.7(6)
C37 N45 C38 O46 -4.2(8)
C37 N45 C38 C39 179.2(4)
C40 C39 C38 O46 -15.7(8)
C44 C39 C38 O46 162.7(6)
C40 C39 C38 N45 161.0(5)
C44 C39 C38 N45 -20.6(8)
O48 C49 C50 C55 -31.4(9)
N47 C49 C50 C55 145.8(6)
O48 C49 C50 C51 140.2(6)
N47 C49 C50 C51 -42.6(7)
C82 N1 C74 C75 -62.1(8)
C78 N1 C74 C75 176.5(6)
C86 N1 C74 C75 56.6(7)
C82 N1 C86 C87 174.6(6)
C78 N1 C86 C87 -63.8(7)
C74 N1 C86 C87 53.4(7)
N1 C74 C75 C76 -175.6(6)
C98 N2 C94 C95 -66.8(7)
C103 N2 C94 C95 170.1(6)
C90 N2 C94 C95 51.2(7)
C8 C7 C6 C11 4.9(11)
C8 C7 C6 C5 178.6(6)
O21 C5 C6 C11 32.8(10)
N20 C5 C6 C11 -145.7(7)
O21 C5 C6 C7 -140.9(6)
N20 C5 C6 C7 40.6(8)
C26 N24 C27 O25 1.4(10)
C26 N24 C27 C28A 169(2)
C26 N24 C27 C28B -177.2(13)
C94 N2 C98 C99 -61.0(7)
C103 N2 C98 C99 59.9(7)
C90 N2 C98 C99 179.3(6)
C43 C42 C41 C40 -0.7(9)
C39 C40 C41 C42 -0.5(9)
N2 C94 C95 C96 167.8(6)
C74 C75 C76 C77 176.4(7)
C41 C42 C43 C44 1.0(10)
C39 C44 C43 C42 0.0(10)
C119 N3 C111 C112 -69.4(9)
C107 N3 C111 C112 48.8(9)
C115 N3 C111 C112 169.7(7)
N1 C86 C87 C88 173.5(6)
O23 C16 C17 C22 28.0(10)
N22 C16 C17 C22 -151.0(7)
O23 C16 C17 C18 -144.8(7)
N22 C16 C17 C18 36.2(9)
C98 N2 C103 C102 56.0(8)
C94 N2 C103 C102 179.0(6)
C90 N2 C103 C102 -61.9(7)
C90 C91 C92 C93 -177.0(5)
C55 C50 C51 C52 -6.2(10)
C49 C50 C51 C52 -177.6(6)
N2 C98 C99 C100 -175.4(6)
N3 C111 C112 C113 168.2(6)
C114 C113 C112 C111 58.9(9)
C98 C99 C100 C101 -172.6(7)
C82 N1 C78 C79 56.4(9)
C74 N1 C78 C79 177.4(7)
C86 N1 C78 C79 -62.1(8)
C119 N3 C115 C116 52.1(9)
C111 N3 C115 C116 175.3(7)
C107 N3 C115 C116 -63.8(9)
C6 C7 C8 C9 -2.0(11)
C78 N1 C82 C83 56.4(8)
C74 N1 C82 C83 -61.5(8)
C86 N1 C82 C83 177.0(6)
C51 C50 C55 C54 5.3(12)
C49 C50 C55 C54 177.3(8)
C50 C51 C52 C53 3.6(10)
C111 N3 C119 C120 -57.0(9)
C107 N3 C119 C120 -178.1(7)
C115 N3 C119 C120 62.8(9)
N1 C78 C79 C80B 177.2(8)
N1 C78 C79 C80A 177.2(8)
C51 C52 C53 C54 0.0(13)
C94 C95 C96 C97 174.1(7)
N2 C103 C102 C104 -175.7(8)
C119 N3 C107 C108 -175.1(6)
C111 N3 C107 C108 62.2(8)
C115 N3 C107 C108 -56.8(8)
N3 C107 C108 C109 -167.2(6)
C18 C17 C22 C21 -6.7(13)
C16 C17 C22 C21 180.0(8)
N3 C115 C116 C117 166.7(7)
C118 C117 C116 C115 171.8(8)
C86 C87 C88 C89 173.7(10)
C22 C17 C18 C19 5.1(13)
C16 C17 C18 C19 178.0(8)
C107 C108 C109 C110 -175.4(7)
C52 C53 C54 C55 -0.8(16)
C50 C55 C54 C53 -1.9(15)
C7 C6 C11 C10 -1.1(15)
C5 C6 C11 C10 -175.1(9)
N1 C82 C83 C84 -171.4(7)
C66 C61 C62 C63 0.0
C60 C61 C62 C63 -179.2(8)
C61 C62 C63 C64 0.0
C62 C63 C64 C65 0.0
C63 C64 C65 C66 0.0
C64 C65 C66 C61 0.0
C62 C61 C66 C65 0.0
C60 C61 C66 C65 179.1(9)
C17 C22 C21 C20 1.4(17)
C82 C83 C84 C85 -175.6(9)
C22 C21 C20 C19 5.6(19)
C7 C8 C9 C10 -4.8(15)
N3 C119 C120 C123 -169(2)
N3 C119 C120 C121 178.2(15)
C17 C18 C19 C20 1.6(15)
C21 C20 C19 C18 -7.0(17)
C8 C9 C10 C11 8.5(18)
C6 C11 C10 C9 -5.6(18)
C103 C102 C104 C106 156(2)
C103 C102 C104 C105 85.8(15)
C59 N49A C60 O50 -3.1(16)
C59 N49A C60 C61 179.2(6)
C62 C61 C60 O50 -20.2(13)
C66 C61 C60 O50 160.6(9)
C62 C61 C60 N49A 157.7(7)
C66 C61 C60 N49A -21.5(12)
C119 C120 C121 C122 -177(2)
C59 N49B C67 O51 -14(2)
C59 N49B C67 C68 165.8(9)
O51 C67 C68 C69 30.4(17)
N49B C67 C68 C69 -149.1(11)
O51 C67 C68 C73 -150.3(11)
N49B C67 C68 C73 30.2(18)
C73 C68 C69 C70 0.0
C67 C68 C69 C70 179.3(13)
C68 C69 C70 C71 0.0
C69 C70 C71 C72 0.0
C70 C71 C72 C73 0.0
C71 C72 C73 C68 0.0
C69 C68 C73 C72 0.0
C67 C68 C73 C72 -179.3(13)
C119 C120 C123 C124 -60(6)
O25 C27 C28A C33A 157(3)
N24 C27 C28A C33A -11(5)
O25 C27 C28A C29A -29(3)
N24 C27 C28A C29A 162.6(15)
C33A C28A C29A C30A 0.2(18)
C27 C28A C29A C30A -174(3)
C28A C29A C30A C31A -1(2)
C29A C30A C31A C32A 0(4)
C30A C31A C32A C33A 1(4)
C27 C28A C33A C32A 175(3)
C29A C28A C33A C32A 1(3)
C31A C32A C33A C28A -2(4)
O25 C27 C28B C29B 11(2)
N24 C27 C28B C29B -170.4(13)
O25 C27 C28B C33B -172.0(18)
N24 C27 C28B C33B 7(3)
C33B C28B C29B C30B -1.0(19)
C27 C28B C29B C30B 176(2)
C28B C29B C30B C31B -1.6(19)
C29B C28B C33B C32B 2(3)
C27 C28B C33B C32B -174.5(18)
C28B C33B C32B C31B -1(3)
C29B C30B C31B C32B 3(3)
C33B C32B C31B C30B -1(4)
C78 C79 C80A C81A -167.0(9)
C78 C79 C80B C81B -103.2(12)

loop_
_platon_squeeze_void_nr
_platon_squeeze_void_average_x
_platon_squeeze_void_average_y
_platon_squeeze_void_average_z
_platon_squeeze_void_volume
_platon_squeeze_void_count_electrons
_platon_squeeze_void_content
1 -0.097 -0.096 0.000 2568 613 ' '
2 0.198 0.565 0.466 6 1 ' '
3 0.802 0.435 0.534 6 1 ' '
